data_7116222
loop_
_publ_author_name
'Sun, Junling'
'Frasconi, Marco'
'Liu, Zhichang'
'Barnes, Jonathan C.'
'Wang, Yuping'
'Chen, Dongyang'
'Stern, Charlotte L.'
'Fraser Stoddart, J.'

_publ_section_title
;
 Formation of ring-in-ring complexes between crown ethers and rigid
 TVBox(8+).
;
_journal_issue 8
_journal_name_full 'Chemical communications (Cambridge, England)'
_journal_page_first 1432
_journal_page_last 1435
_journal_paper_doi 10.1039/c4cc08053j
_journal_volume 51
_journal_year 2015
_chemical_formula_moiety '2(C68 H56 N8), 16(F6 P), C2 H3 N'
_chemical_formula_sum 'C138 H115 F96 N17 P16'
_chemical_formula_weight 4330.98
_chemical_name_systematic TVBox
_space_group_crystal_system monoclinic
_space_group_IT_number 15
_space_group_name_Hall '-C 2yc'
_space_group_name_H-M_alt 'C 1 2/c 1'
_symmetry_space_group_name_Hall '-C 2yc'
_symmetry_space_group_name_H-M 'C 1 2/c 1'
_atom_sites_solution_hydrogens geom
_atom_sites_solution_primary direct
_audit_creation_date 2013-12-12
_audit_creation_method
;
Olex2 1.2
(compiled 2013.12.10 svn.r2850 for OlexSys, GUI svn.r4736)
;
_audit_update_record
;
2014-08-28 deposited with the CCDC.
2014-11-26 downloaded from the CCDC.
;
_cell_angle_alpha 90
_cell_angle_beta 107.888(3)
_cell_angle_gamma 90
_cell_formula_units_Z 4
_cell_length_a 53.047(3)
_cell_length_b 13.8933(7)
_cell_length_c 23.3837(11)
_cell_measurement_reflns_used 9859
_cell_measurement_temperature 100(2)
_cell_measurement_theta_max 64.457
_cell_measurement_theta_min 5.141
_cell_volume 16400.6(15)
_computing_cell_refinement 'SAINT V7.23A (Bruker, 2005)'
_computing_data_collection 'APEX2 V2.1-4 (Bruker, 2007)'
_computing_data_reduction 'Bruker SAINT'
_computing_molecular_graphics 'Olex2 (Dolomanov et al., 2009)'
_computing_publication_material 'Olex2 (Dolomanov et al., 2009)'
_computing_structure_refinement 'ShelXL (Sheldrick, 2008)'
_computing_structure_solution 'XS (Sheldrick, 2008)'
_diffrn_ambient_temperature 100.09
_diffrn_detector_area_resol_mean 8
_diffrn_measured_fraction_theta_full 0.912
_diffrn_measured_fraction_theta_max 0.984
_diffrn_measurement_device_type 'Bruker APEX-II CCD'
_diffrn_measurement_method '\f and \w scans'
_diffrn_radiation_monochromator 'Quazar optics'
_diffrn_radiation_type CuK\a
_diffrn_radiation_wavelength 1.54178
_diffrn_reflns_av_R_equivalents 0.0462
_diffrn_reflns_av_unetI/netI 0.0377
_diffrn_reflns_Laue_measured_fraction_full 0.912
_diffrn_reflns_Laue_measured_fraction_max 0.984
_diffrn_reflns_limit_h_max 61
_diffrn_reflns_limit_h_min -58
_diffrn_reflns_limit_k_max 14
_diffrn_reflns_limit_k_min -16
_diffrn_reflns_limit_l_max 25
_diffrn_reflns_limit_l_min -27
_diffrn_reflns_number 71652
_diffrn_reflns_point_group_measured_fraction_full 0.912
_diffrn_reflns_point_group_measured_fraction_max 0.984
_diffrn_reflns_theta_full 67.679
_diffrn_reflns_theta_max 64.464
_diffrn_reflns_theta_min 3.973
_diffrn_source microsource
_exptl_absorpt_coefficient_mu 3.056
_exptl_absorpt_correction_T_max 0.7525
_exptl_absorpt_correction_T_min 0.5722
_exptl_absorpt_correction_type multi-scan
_exptl_absorpt_process_details
'SADABS-2012/1 (Bruker,2012) was used for absorption correction. wR2(int) was 0.0950 before and 0.0575 after correction. The Ratio of minimum to maximum transmission is 0.7604. The \l/2 correction factor is 0.0015.'
_exptl_crystal_colour colourless
_exptl_crystal_colour_primary colourless
_exptl_crystal_density_diffrn 1.754
_exptl_crystal_description plate
_exptl_crystal_F_000 8664
_exptl_crystal_recrystallization_method
'slow vapor diffusion of diisopropyl ether into the sample solution in acetonitrile'
_exptl_crystal_size_max 0.521
_exptl_crystal_size_mid 0.251
_exptl_crystal_size_min 0.014
_refine_diff_density_max 1.479
_refine_diff_density_min -1.422
_refine_diff_density_rms 0.092
_refine_ls_extinction_method none
_refine_ls_goodness_of_fit_ref 1.030
_refine_ls_hydrogen_treatment constr
_refine_ls_matrix_type full
_refine_ls_number_parameters 1462
_refine_ls_number_reflns 13549
_refine_ls_number_restraints 878
_refine_ls_restrained_S_all 1.563
_refine_ls_R_factor_all 0.0860
_refine_ls_R_factor_gt 0.0656
_refine_ls_shift/su_max 0.002
_refine_ls_shift/su_mean 0.000
_refine_ls_structure_factor_coef Fsqd
_refine_ls_weighting_details 'w=1/[\s^2^(Fo^2^)+(0.0980P)^2^+102.7148P] where P=(Fo^2^+2Fc^2^)/3'
_refine_ls_weighting_scheme calc
_refine_ls_wR_factor_gt 0.1772
_refine_ls_wR_factor_ref 0.1964
_reflns_Friedel_coverage 0.000
_reflns_number_gt 10261
_reflns_number_total 13549
_reflns_threshold_expression 'I > 2\s(I)'
_cod_data_source_file c4cc08053j2.cif
_cod_data_source_block n3213
_cod_depositor_comments 'Adding full bibliography for 7116222--7116224.cif.'
_cod_original_cell_volume 16400.7(14)
_cod_database_code 7116222
_shelxl_version_number 2013-4
_shelx_space_group_comment
;
The symmetry employed for this shelxl refinement is uniquely defined
by the following loop, which should always be used as a source of
symmetry information in preference to the above space-group names.
They are only intended as comments.
;
_shelx_estimated_absorpt_t_max 0.958
_shelx_estimated_absorpt_t_min 0.299
_olex2_refinement_description
;
1. Fixed Uiso
 At 1.2 times of:
  All C(H) groups, All C(H,H) groups
 At 1.5 times of:
  All C(H,H,H) groups
2. Restrained distances
 P8-F42 \\sim P8-F45 \\sim P8-F44 \\sim P8-F42 \\sim P8-F47 \\sim P8-F43 \\sim
P8-F46 \\sim P8-F45 \\sim P8-
 F43 \\sim P8-F46 \\sim P8-F44 \\sim P8-F47
 with sigma of 0.02
 F42A-F45A \\sim F46A-F47A \\sim F44A-F43A \\sim F45-F44 \\sim F43-F46 \\sim
F42-F47
 with sigma of 0.01
 F9-F7 \\sim F12-F11 \\sim F8-F10 \\sim F25-F28 \\sim F26-F30 \\sim F27-F29
\\sim F40-F37 \\sim F39-F38
 with sigma of 0.01
 P7-F1A \\sim P7-F41 \\sim P7-F38 \\sim P7-F40 \\sim P7-F37 \\sim P7-F39
 with sigma of 0.01
 F1A-F41 \\sim F37-F39 \\sim F40-F38 \\sim F41-F40 \\sim F39-F37 \\sim F1A-F38
 with sigma of 0.01
 P5-F27A \\sim P5-F26 \\sim P5-F26A \\sim P5-F30 \\sim P5-F30A \\sim P5-F25
\\sim P5-F25A \\sim P5-F27
 with sigma of 0.01
 F11-F10 \\sim F9-F7 \\sim F12-F8
 with sigma of 0.01
 F11-F7A \\sim F10A-F9 \\sim F8A-F12A
 with sigma of 0.01
 P2-F8A \\sim P2-F11 \\sim P2-F7A \\sim P2-F10A \\sim P2-F9 \\sim P2-F12A
 with sigma of 0.01
 F11-F8A \\sim F10A-F9 \\sim F7A-F12A \\sim F42-F47 \\sim F43-F46 \\sim F45-F44
\\sim F42-F46 \\sim F45-
 F43 \\sim F44-F47 \\sim F47A-F46A \\sim F45A-F42A \\sim F43A-F44A \\sim
F47A-F43A \\sim F46A-F45A ~
 F42A-F44A
 with sigma of 0.01
 P8-F43 \\sim P8-F45A \\sim P8-F46A \\sim P8-F45 \\sim P8-F42A \\sim P8-F47
\\sim P8-F44 \\sim P8-F43A ~
 P8-F46 \\sim P8-F47A \\sim P8-F42
 with sigma of 0.01
 C34A-C29 \\sim C34A-C33A \\sim C33A-C32 \\sim C32-C31A \\sim C31A-C30A \\sim
C30A-C29
 with sigma of 0.02
 C29-C32 \\sim C33A-C30A \\sim C31A-C34A
 with sigma of 0.02
 C29-C33A \\sim C34A-C32 \\sim C33A-C31A \\sim C32-C30A \\sim C31A-C29
 with sigma of 0.02
 C65A-C66 \\sim C65A-C64A \\sim C64A-C63 \\sim C63-C68A
 with sigma of 0.01
 P7-F41 \\sim P7-F40A \\sim P7-F37 \\sim P7-F37A \\sim P7-F40 \\sim P7-F39A
\\sim P7-F38 \\sim P7-F39 \\sim P7-
 F1B \\sim P7-F38A \\sim P7-F1A \\sim P7-F41A
 with sigma of 0.01
 F41-F40 \\sim F38-F39 \\sim F1A-F37 \\sim F41A-F40A \\sim F38A-F1B \\sim
F37A-F39A \\sim F39A-F1B ~
 F38A-F40A \\sim F37A-F41A
 with sigma of 0.01
3. Rigid bond restraints
 F43, F42, F45, F44, F47, F47, F46, F45, F43, F44, F42, F46
 with sigma for 1-2 distances of 0.01 and sigma for 1-3 distances of 0.01
 F11, F7A, F7, F9, F12, F10A, F12A, F8, F8A, F10
 with sigma for 1-2 distances of 0.01 and sigma for 1-3 distances of 0.01
 F25A, F26, F25, F26A, F27A, F27, F30, F30A
 with sigma for 1-2 distances of 0.01 and sigma for 1-3 distances of 0.01
 F46, F43, F45, F42A, F42, F47, F46A, F43A, F44, F44A, F47A, F45A
 with sigma for 1-2 distances of 0.01 and sigma for 1-3 distances of 0.01
 C30, C31, C33, C34, C30A, C31A, C33A, C34A
 with sigma for 1-2 distances of 0.01 and sigma for 1-3 distances of 0.01
 F39, F38, F1A, F41, F40, F37
 with sigma for 1-2 distances of 0.01 and sigma for 1-3 distances of 0.01
 F38A, F41, F37, F39, F1B, F1A, F40, F40A, F39A, F41A, F37A, F38
 with sigma for 1-2 distances of 0.01 and sigma for 1-3 distances of 0.01
4. Uiso/Uaniso restraints and constraints
F43 \\sim F42 \\sim F45 \\sim F44 \\sim F47 \\sim F47 \\sim F46 \\sim F45 \\sim
F43 \\sim F44 \\sim F42 \\sim F46: within 1.7A with sigma of 0.01 and sigma for
terminal atoms of 0.02
F11 \\sim F7A \\sim F7 \\sim F9 \\sim F12 \\sim F10A \\sim F12A \\sim F8 \\sim
F8A \\sim F10: within 1.7A with sigma of 0.01 and sigma for terminal atoms of
0.02
F25A \\sim F26 \\sim F25 \\sim F26A \\sim F27A \\sim F27 \\sim F30 \\sim F30A:
within 1.7A with sigma of 0.01 and sigma for terminal atoms of 0.02
F46 \\sim F43 \\sim F45 \\sim F42A \\sim F42 \\sim F47 \\sim F46A \\sim F43A
\\sim F44 \\sim F44A \\sim F47A \\sim F45A: within 1.7A with sigma of 0.01 and
sigma for terminal atoms of 0.02
C30 \\sim C31 \\sim C33 \\sim C34 \\sim C30A \\sim C31A \\sim C33A \\sim C34A:
within 1.7A with sigma of 0.01 and sigma for terminal atoms of 0.02
F39 \\sim F38 \\sim F1A \\sim F41 \\sim F40 \\sim F37: within 1.7A with sigma
of 0.01 and sigma for terminal atoms of 0.02
F38A \\sim F41 \\sim F37 \\sim F39 \\sim F1B \\sim F1A \\sim F40 \\sim F40A
\\sim F39A \\sim F41A \\sim F37A \\sim F38: within 1.7A with sigma of 0.01 and
sigma for terminal atoms of 0.02
5. Others
 Sof(F42A)=Sof(F43A)=Sof(F44A)=Sof(F45A)=Sof(F46A)=Sof(F47A)=1-FVAR(1)
 Sof(F42)=Sof(F43)=Sof(F44)=Sof(F45)=Sof(F46)=Sof(F47)=FVAR(1)
 Sof(F7A)=Sof(F8A)=Sof(F10A)=Sof(F12A)=1-FVAR(2)
 Sof(F7)=Sof(F8)=Sof(F10)=Sof(F12)=FVAR(2)
 Sof(F25A)=Sof(F26A)=Sof(F27A)=Sof(F30A)=1-FVAR(3)
 Sof(F25)=Sof(F26)=Sof(F27)=Sof(F30)=FVAR(3)
 Sof(F1B)=Sof(F37A)=Sof(F38A)=Sof(F39A)=Sof(F40A)=Sof(F41A)=1-FVAR(4)
 Sof(F1A)=Sof(F37)=Sof(F38)=Sof(F39)=Sof(F40)=Sof(F41)=FVAR(4)
 Sof(C30A)=Sof(H30A)=Sof(C31A)=Sof(H31A)=Sof(C33A)=Sof(H33A)=Sof(C34A)=
 Sof(H34A)=1-FVAR(5)
 Sof(C30)=Sof(H30)=Sof(C31)=Sof(H31)=Sof(C33)=Sof(H33)=Sof(C34)=Sof(H34)=FVAR(5)
 Sof(C64A)=Sof(H64A)=Sof(C65A)=Sof(H65A)=Sof(C67A)=Sof(H67A)=Sof(C68A)=
 Sof(H68A)=1-FVAR(6)
 Sof(C64)=Sof(H64)=Sof(C65)=Sof(H65)=Sof(C67)=Sof(H67)=Sof(C68)=Sof(H68)=FVAR(6)
 Fixed Sof: N9(0.5) C69(0.5) C70(0.5) H70A(0.5) H70B(0.5) H70C(0.5)
6.a Secondary CH2 refined with riding coordinates:
 C11(H11A,H11B), C18(H18A,H18B), C45(H45A,H45B), C52(H52A,H52B)
6.b Me refined with riding coordinates:
 C70(H70A,H70B,H70C)
6.c Aromatic/amide H refined with riding coordinates:
 C1(H1), C2(H2), C4(H4), C5(H5), C7(H7), C8(H8), C9(H9), C10(H10), C13(H13),
 C14(H14), C16(H16), C17(H17), C19(H19), C20(H20), C22(H22), C23(H23), C25(H25),
  C26(H26), C27(H27), C28(H28), C30(H30), C31(H31), C33(H33), C34(H34),
 C30A(H30A), C31A(H31A), C33A(H33A), C34A(H34A), C35(H35), C36(H36), C38(H38),
 C39(H39), C41(H41), C42(H42), C43(H43), C44(H44), C47(H47), C48(H48), C50(H50),
  C51(H51), C53(H53), C54(H54), C56(H56), C57(H57), C59(H59), C60(H60),
 C61(H61), C62(H62), C64(H64), C64A(H64A), C65(H65), C65A(H65A), C67(H67),
 C67A(H67A), C68(H68), C68A(H68A)
6.d Fitted hexagon refined as free rotating group:
 C29(C30,C31,C32,C33,C34)
;

loop_
_space_group_symop_operation_xyz
'x, y, z'
'-x, y, -z+1/2'
'x+1/2, y+1/2, z'
'-x+1/2, y+1/2, -z+1/2'
'-x, -y, -z'
'x, -y, z-1/2'
'-x+1/2, -y+1/2, -z'
'x+1/2, -y+1/2, z-1/2'

loop_
_atom_site_label
_atom_site_type_symbol
_atom_site_fract_x
_atom_site_fract_y
_atom_site_fract_z
_atom_site_U_iso_or_equiv
_atom_site_adp_type
_atom_site_occupancy
_atom_site_site_symmetry_order
_atom_site_calc_flag
_atom_site_refinement_flags_posn
_atom_site_refinement_flags_adp
_atom_site_refinement_flags_occupancy
_atom_site_disorder_assembly
_atom_site_disorder_group
N1 N 0.42730(7) -0.2343(2) 0.10876(15) 0.0259(8) Uani 1 1 d . . . . .
N2 N 0.29413(7) -0.2803(2) 0.08906(15) 0.0241(7) Uani 1 1 d . . . . .
N3 N 0.33257(7) -0.2923(2) 0.36437(15) 0.0254(8) Uani 1 1 d . . . . .
N4 N 0.46503(7) -0.2504(3) 0.37674(16) 0.0283(8) Uani 1 1 d . . . . .
C1 C 0.40966(9) -0.1812(3) 0.0670(2) 0.0326(10) Uani 1 1 d . . . . .
H1 H 0.4157 -0.1402 0.0413 0.039 Uiso 1 1 calc R . . . .
C2 C 0.38321(9) -0.1854(3) 0.0609(2) 0.0298(10) Uani 1 1 d . . . . .
H2 H 0.3710 -0.1475 0.0312 0.036 Uiso 1 1 calc R . . . .
C3 C 0.37418(8) -0.2453(3) 0.09842(18) 0.0245(9) Uani 1 1 d . . . . .
C4 C 0.39312(9) -0.2968(3) 0.1424(2) 0.0315(10) Uani 1 1 d . . . . .
H4 H 0.3877 -0.3368 0.1694 0.038 Uiso 1 1 calc R . . . .
C5 C 0.41912(9) -0.2903(3) 0.14678(19) 0.0298(10) Uani 1 1 d . . . . .
H5 H 0.4318 -0.3257 0.1771 0.036 Uiso 1 1 calc R . . . .
C6 C 0.34573(8) -0.2573(3) 0.09148(18) 0.0254(9) Uani 1 1 d . . . . .
C7 C 0.32767(8) -0.1821(3) 0.07360(18) 0.0259(9) Uani 1 1 d . . . . .
H7 H 0.3331 -0.1222 0.0619 0.031 Uiso 1 1 calc R . . . .
C8 C 0.30197(8) -0.1950(3) 0.07302(18) 0.0258(9) Uani 1 1 d . . . . .
H8 H 0.2896 -0.1436 0.0613 0.031 Uiso 1 1 calc R . . . .
C9 C 0.31101(8) -0.3552(3) 0.10439(18) 0.0258(9) Uani 1 1 d . . . . .
H9 H 0.3049 -0.4151 0.1146 0.031 Uiso 1 1 calc R . . . .
C10 C 0.33666(9) -0.3459(3) 0.10540(19) 0.0279(9) Uani 1 1 d . . . . .
H10 H 0.3483 -0.3994 0.1155 0.034 Uiso 1 1 calc R . . . .
C11 C 0.26723(8) -0.2918(3) 0.09696(19) 0.0265(9) Uani 1 1 d . . . . .
H11A H 0.2588 -0.3520 0.0777 0.032 Uiso 1 1 calc R . . . .
H11B H 0.2557 -0.2369 0.0784 0.032 Uiso 1 1 calc R . . . .
C12 C 0.27132(8) -0.2948(3) 0.16391(19) 0.0253(9) Uani 1 1 d . . . . .
C13 C 0.27590(8) -0.2089(3) 0.19688(19) 0.0268(9) Uani 1 1 d . . . . .
H13 H 0.2730 -0.1489 0.1765 0.032 Uiso 1 1 calc R . . . .
C14 C 0.28460(8) -0.2113(3) 0.25840(19) 0.0272(9) Uani 1 1 d . . . . .
H14 H 0.2875 -0.1528 0.2805 0.033 Uiso 1 1 calc R . . . .
C15 C 0.28919(8) -0.2991(3) 0.28896(19) 0.0259(9) Uani 1 1 d . . . . .
C16 C 0.28289(8) -0.3841(3) 0.25630(19) 0.0262(9) Uani 1 1 d . . . . .
H16 H 0.2847 -0.4439 0.2769 0.031 Uiso 1 1 calc R . . . .
C17 C 0.27402(8) -0.3824(3) 0.19391(19) 0.0272(9) Uani 1 1 d . . . . .
H17 H 0.2698 -0.4408 0.1719 0.033 Uiso 1 1 calc R . . . .
C18 C 0.30341(8) -0.3014(3) 0.35548(19) 0.0290(9) Uani 1 1 d . . . . .
H18A H 0.2973 -0.2476 0.3757 0.035 Uiso 1 1 calc R . . . .
H18B H 0.2997 -0.3627 0.3729 0.035 Uiso 1 1 calc R . . . .
C19 C 0.34558(9) -0.3688(3) 0.3517(2) 0.0314(10) Uani 1 1 d . . . . .
H19 H 0.3366 -0.4284 0.3410 0.038 Uiso 1 1 calc R . . . .
C20 C 0.37158(9) -0.3617(3) 0.3540(2) 0.0316(10) Uani 1 1 d . . . . .
H20 H 0.3807 -0.4164 0.3458 0.038 Uiso 1 1 calc R . . . .
C21 C 0.38461(8) -0.2743(3) 0.36843(18) 0.0256(9) Uani 1 1 d . . . . .
C22 C 0.37068(8) -0.1963(3) 0.38085(19) 0.0276(9) Uani 1 1 d . . . . .
H22 H 0.3791 -0.1357 0.3908 0.033 Uiso 1 1 calc R . . . .
C23 C 0.34478(9) -0.2071(3) 0.37877(19) 0.0290(9) Uani 1 1 d . . . . .
H23 H 0.3354 -0.1539 0.3876 0.035 Uiso 1 1 calc R . . . .
C24 C 0.41273(8) -0.2656(3) 0.37039(18) 0.0260(9) Uani 1 1 d . . . . .
C25 C 0.43161(9) -0.3272(3) 0.40745(19) 0.0290(9) Uani 1 1 d . . . . .
H25 H 0.4264 -0.3747 0.4308 0.035 Uiso 1 1 calc R . . . .
C26 C 0.45756(9) -0.3184(3) 0.40980(19) 0.0295(10) Uani 1 1 d . . . . .
H26 H 0.4705 -0.3603 0.4348 0.035 Uiso 1 1 calc R . . . .
C27 C 0.44708(9) -0.1907(3) 0.34012(18) 0.0279(9) Uani 1 1 d . . . . .
H27 H 0.4527 -0.1439 0.3170 0.033 Uiso 1 1 calc R . . . .
C28 C 0.42072(8) -0.1971(3) 0.33607(19) 0.0277(9) Uani 1 1 d . . . . .
H28 H 0.4081 -0.1553 0.3102 0.033 Uiso 1 1 calc R . . . .
C29 C 0.49213(5) -0.2404(3) 0.37947(16) 0.0326(10) Uani 1 1 d . . . . .
C30 C 0.51140(7) -0.2368(4) 0.43529(13) 0.0319(19) Uani 0.495(5) 1 d G U P A 1
H30 H 0.5064 -0.2370 0.4709 0.038 Uiso 0.495(5) 1 calc R . P A 1
C31 C 0.53804(6) -0.2329(4) 0.43896(12) 0.0302(19) Uani 0.495(5) 1 d G U P A 1
H31 H 0.5512 -0.2304 0.4771 0.036 Uiso 0.495(5) 1 calc R . P A 1
C32 C 0.54540(5) -0.2326(3) 0.38681(16) 0.0293(10) Uani 1 1 d G . . A .
C33 C 0.52612(7) -0.2362(4) 0.33099(13) 0.0316(19) Uani 0.495(5) 1 d G U P A 1
H33 H 0.5311 -0.2360 0.2953 0.038 Uiso 0.495(5) 1 calc R . P A 1
C34 C 0.49949(6) -0.2401(4) 0.32731(13) 0.0314(19) Uani 0.495(5) 1 d G U P A 1
H34 H 0.4863 -0.2426 0.2892 0.038 Uiso 0.495(5) 1 calc R . P A 1
C30A C 0.50570(14) -0.1599(5) 0.3928(4) 0.0289(18) Uani 0.505(5) 1 d . U P A 2
H30A H 0.4971 -0.1033 0.4002 0.035 Uiso 0.505(5) 1 calc R . P A 2
C31A C 0.53229(13) -0.1555(5) 0.3963(4) 0.0257(17) Uani 0.505(5) 1 d . U P A 2
H31A H 0.5414 -0.0959 0.4057 0.031 Uiso 0.505(5) 1 calc R . P A 2
C33A C 0.53262(14) -0.3274(5) 0.3806(4) 0.034(2) Uani 0.505(5) 1 d . U P A 2
H33A H 0.5423 -0.3843 0.3792 0.041 Uiso 0.505(5) 1 calc R . P A 2
C34A C 0.50602(14) -0.3319(5) 0.3766(4) 0.034(2) Uani 0.505(5) 1 d . U P A 2
H34A H 0.4970 -0.3919 0.3723 0.041 Uiso 0.505(5) 1 calc R . P A 2
N5 N 0.45497(7) 0.2545(2) 0.37063(16) 0.0271(8) Uani 1 1 d . . . . .
N6 N 0.32240(7) 0.2181(2) 0.35965(15) 0.0251(7) Uani 1 1 d . . . . .
N7 N 0.30257(7) 0.2283(2) 0.08705(15) 0.0250(7) Uani 1 1 d . . . . .
N8 N 0.43682(7) 0.2456(2) 0.11119(16) 0.0278(8) Uani 1 1 d . . . . .
C35 C 0.44603(8) 0.3124(3) 0.40678(19) 0.0274(9) Uani 1 1 d . . . . .
H35 H 0.4579 0.3559 0.4332 0.033 Uiso 1 1 calc R . . . .
C36 C 0.42016(8) 0.3087(3) 0.40540(19) 0.0274(9) Uani 1 1 d . . . . .
H36 H 0.4141 0.3497 0.4309 0.033 Uiso 1 1 calc R . . . .
C37 C 0.40256(8) 0.2454(3) 0.36692(18) 0.0263(9) Uani 1 1 d . . . . .
C38 C 0.41205(8) 0.1898(3) 0.32813(19) 0.0299(10) Uani 1 1 d . . . . .
H38 H 0.4004 0.1483 0.2998 0.036 Uiso 1 1 calc R . . . .
C39 C 0.43813(9) 0.1953(3) 0.33109(19) 0.0306(10) Uani 1 1 d . . . . .
H39 H 0.4445 0.1569 0.3049 0.037 Uiso 1 1 calc R . . . .
C40 C 0.37493(8) 0.2352(3) 0.36782(18) 0.0264(9) Uani 1 1 d . . . . .
C41 C 0.36095(8) 0.3127(3) 0.38009(18) 0.0261(9) Uani 1 1 d . . . . .
H41 H 0.3696 0.3727 0.3917 0.031 Uiso 1 1 calc R . . . .
C42 C 0.33475(9) 0.3028(3) 0.37554(18) 0.0271(9) Uani 1 1 d . . . . .
H42 H 0.3252 0.3562 0.3837 0.032 Uiso 1 1 calc R . . . .
C43 C 0.33586(9) 0.1395(3) 0.3513(2) 0.0308(10) Uani 1 1 d . . . . .
H43 H 0.3271 0.0792 0.3426 0.037 Uiso 1 1 calc R . . . .
C44 C 0.36205(8) 0.1461(3) 0.35538(19) 0.0287(9) Uani 1 1 d . . . . .
H44 H 0.3715 0.0906 0.3498 0.034 Uiso 1 1 calc R . . . .
C45 C 0.29273(8) 0.2119(3) 0.34209(19) 0.0277(9) Uani 1 1 d . . . . .
H45A H 0.2855 0.2669 0.3591 0.033 Uiso 1 1 calc R . . . .
H45B H 0.2873 0.1514 0.3574 0.033 Uiso 1 1 calc R . . . .
C46 C 0.28257(8) 0.2143(3) 0.27404(19) 0.0260(9) Uani 1 1 d . . . . .
C47 C 0.27942(8) 0.1285(3) 0.24165(19) 0.0271(9) Uani 1 1 d . . . . .
H47 H 0.2804 0.0687 0.2618 0.033 Uiso 1 1 calc R . . . .
C48 C 0.27489(8) 0.1304(3) 0.18024(19) 0.0259(9) Uani 1 1 d . . . . .
H48 H 0.2727 0.0718 0.1583 0.031 Uiso 1 1 calc R . . . .
C49 C 0.27349(8) 0.2181(3) 0.15037(19) 0.0274(9) Uani 1 1 d . . . . .
C50 C 0.27468(8) 0.3030(3) 0.1825(2) 0.0297(10) Uani 1 1 d . . . . .
H50 H 0.2723 0.3630 0.1620 0.036 Uiso 1 1 calc R . . . .
C51 C 0.27920(8) 0.3010(3) 0.2437(2) 0.0287(9) Uani 1 1 d . . . . .
H51 H 0.2800 0.3596 0.2651 0.034 Uiso 1 1 calc R . . . .
C52 C 0.27427(8) 0.2208(3) 0.08634(19) 0.0289(9) Uani 1 1 d . . . . .
H52A H 0.2662 0.1616 0.0649 0.035 Uiso 1 1 calc R . . . .
H52B H 0.2641 0.2769 0.0651 0.035 Uiso 1 1 calc R . . . .
C53 C 0.31165(9) 0.3076(3) 0.06669(19) 0.0285(9) Uani 1 1 d . . . . .
H53 H 0.2998 0.3586 0.0497 0.034 Uiso 1 1 calc R . . . .
C54 C 0.33785(8) 0.3155(3) 0.07026(18) 0.0269(9) Uani 1 1 d . . . . .
H54 H 0.3443 0.3722 0.0567 0.032 Uiso 1 1 calc R . . . .
C55 C 0.35497(8) 0.2395(3) 0.09406(18) 0.0249(9) Uani 1 1 d . . . . .
C56 C 0.34515(8) 0.1579(3) 0.11393(18) 0.0258(9) Uani 1 1 d . . . . .
H56 H 0.3565 0.1051 0.1300 0.031 Uiso 1 1 calc R . . . .
C57 C 0.31893(8) 0.1540(3) 0.11021(18) 0.0263(9) Uani 1 1 d . . . . .
H57 H 0.3122 0.0984 0.1241 0.032 Uiso 1 1 calc R . . . .
C58 C 0.38366(8) 0.2435(3) 0.09992(18) 0.0242(9) Uani 1 1 d . . . . .
C59 C 0.39435(9) 0.1784(3) 0.0682(2) 0.0298(10) Uani 1 1 d . . . . .
H59 H 0.3832 0.1324 0.0423 0.036 Uiso 1 1 calc R . . . .
C60 C 0.42073(9) 0.1807(3) 0.0744(2) 0.0314(10) Uani 1 1 d . . . . .
H60 H 0.4279 0.1363 0.0527 0.038 Uiso 1 1 calc R . . . .
C61 C 0.42699(8) 0.3084(3) 0.14324(19) 0.0271(9) Uani 1 1 d . . . . .
H61 H 0.4386 0.3526 0.1697 0.033 Uiso 1 1 calc R . . . .
C62 C 0.40068(8) 0.3091(3) 0.13806(18) 0.0256(9) Uani 1 1 d . . . . .
H62 H 0.3940 0.3540 0.1603 0.031 Uiso 1 1 calc R . . . .
C63 C 0.46489(8) 0.2481(3) 0.11672(18) 0.0283(10) Uani 1 1 d . . . . .
C64 C 0.47777(17) 0.1648(6) 0.1201(4) 0.030(2) Uani 0.511(6) 1 d . . P B 1
H64 H 0.4690 0.1051 0.1194 0.036 Uiso 0.511(6) 1 calc R . P B 1
C64A C 0.47270(15) 0.2418(7) 0.0670(4) 0.030(2) Uani 0.489(6) 1 d . . P B 2
H64A H 0.4597 0.2367 0.0287 0.036 Uiso 0.489(6) 1 calc R . P B 2
C65 C 0.50427(17) 0.1681(6) 0.1245(4) 0.029(2) Uani 0.511(6) 1 d . . P B 1
H65 H 0.5138 0.1095 0.1275 0.035 Uiso 0.511(6) 1 calc R . P B 1
C65A C 0.49888(12) 0.2427(6) 0.0707(3) 0.031(2) Uani 0.489(6) 1 d . . P B 2
H65A H 0.5041 0.2359 0.0355 0.038 Uiso 0.489(6) 1 calc R . P B 2
C66 C 0.51719(8) 0.2532(3) 0.12469(19) 0.0281(9) Uani 1 1 d . . . . .
C67 C 0.50193(16) 0.3409(6) 0.1118(4) 0.030(2) Uani 0.511(6) 1 d . . P B 1
H67 H 0.5100 0.3996 0.1062 0.036 Uiso 0.511(6) 1 calc R . P B 1
C67A C 0.51084(18) 0.2528(6) 0.1797(4) 0.032(2) Uani 0.489(6) 1 d . . P B 2
H67A H 0.5241 0.2543 0.2177 0.038 Uiso 0.489(6) 1 calc R . P B 2
C68 C 0.47554(17) 0.3387(6) 0.1078(4) 0.033(2) Uani 0.511(6) 1 d . . P B 1
H68 H 0.4649 0.3951 0.0995 0.039 Uiso 0.511(6) 1 calc R . P B 1
C68A C 0.48379(16) 0.2502(6) 0.1738(3) 0.029(2) Uani 0.489(6) 1 d . . P B 2
H68A H 0.4782 0.2498 0.2087 0.035 Uiso 0.489(6) 1 calc R . P B 2
P1 P 0.28144(2) 0.53149(8) -0.05067(5) 0.0272(3) Uani 1 1 d . . . . .
F1 F 0.31175(6) 0.5092(2) -0.01993(17) 0.0584(9) Uani 1 1 d . . . . .
F2 F 0.25051(5) 0.5532(2) -0.08062(14) 0.0475(7) Uani 1 1 d . . . . .
F3 F 0.27649(6) 0.5221(2) 0.01323(12) 0.0488(7) Uani 1 1 d . . . . .
F4 F 0.28720(6) 0.64445(18) -0.04004(12) 0.0419(7) Uani 1 1 d . . . . .
F5 F 0.28567(7) 0.5407(2) -0.11509(13) 0.0537(8) Uani 1 1 d . . . . .
F6 F 0.27539(5) 0.41902(17) -0.06170(11) 0.0319(6) Uani 1 1 d . . . . .
P2 P 0.39593(3) 0.49854(8) 0.01474(6) 0.0421(3) Uani 1 1 d . . . . .
F7 F 0.41447(16) 0.5860(5) 0.0331(3) 0.0502(18) Uani 0.526(7) 1 d . U P C 1
F7A F 0.42323(11) 0.4928(5) 0.0606(3) 0.084(3) Uani 0.474(7) 1 d . U P C 2
F8 F 0.37399(11) 0.4124(4) -0.0050(3) 0.0499(17) Uani 0.526(7) 1 d . U P C 1
F8A F 0.36490(11) 0.5082(7) -0.0265(4) 0.116(4) Uani 0.474(7) 1 d . U P C 2
F9 F 0.38728(10) 0.4954(2) 0.0719(2) 0.0954(16) Uani 1 1 d . U . . .
F10 F 0.37178(12) 0.5739(4) -0.0059(3) 0.0524(18) Uani 0.526(7) 1 d . U P C 1
F10A F 0.39882(17) 0.6135(3) 0.0186(3) 0.0387(17) Uani 0.474(7) 1 d . U P C 2
F11 F 0.40131(10) 0.5020(2) -0.04663(15) 0.1014(18) Uani 1 1 d . U . . .
F12 F 0.41836(11) 0.4189(4) 0.0339(2) 0.0506(19) Uani 0.526(7) 1 d . U P C 1
F12A F 0.39447(18) 0.3853(3) 0.0073(3) 0.074(3) Uani 0.474(7) 1 d . U P C 2
P3 P 0.34485(2) 0.44192(8) 0.22605(5) 0.0298(3) Uani 1 1 d . . . . .
F13 F 0.37116(5) 0.43660(19) 0.28222(12) 0.0382(6) Uani 1 1 d . . . . .
F14 F 0.31820(5) 0.44797(18) 0.16988(12) 0.0365(6) Uani 1 1 d . . . . .
F15 F 0.32725(5) 0.43955(18) 0.27126(11) 0.0349(6) Uani 1 1 d . . . . .
F16 F 0.34542(5) 0.55728(17) 0.22957(11) 0.0347(6) Uani 1 1 d . . . . .
F17 F 0.36210(5) 0.44648(19) 0.18056(12) 0.0400(6) Uani 1 1 d . . . . .
F18 F 0.34385(5) 0.32739(18) 0.22183(12) 0.0399(6) Uani 1 1 d . . . . .
P4 P 0.44433(3) 0.50397(8) 0.27246(6) 0.0401(3) Uani 1 1 d . . . . .
F19 F 0.45742(7) 0.6081(2) 0.27185(14) 0.0561(8) Uani 1 1 d . . . . .
F20 F 0.43095(7) 0.4015(2) 0.27352(14) 0.0626(9) Uani 1 1 d . . . . .
F21 F 0.45800(7) 0.4981(2) 0.34266(13) 0.0583(9) Uani 1 1 d . . . . .
F22 F 0.41997(8) 0.5565(3) 0.2843(2) 0.0899(14) Uani 1 1 d . . . . .
F23 F 0.42969(9) 0.5110(2) 0.20258(16) 0.0759(12) Uani 1 1 d . . . . .
F24 F 0.46830(8) 0.4519(3) 0.26005(17) 0.0727(10) Uani 1 1 d . . . . .
P5 P 0.29699(2) 0.03358(8) -0.04882(5) 0.0312(3) Uani 1 1 d . . . . .
F25 F 0.32227(13) 0.1029(6) -0.0255(2) 0.071(2) Uani 0.669(7) 1 d . U P D 1
F25A F 0.2992(4) 0.1440(5) -0.0397(5) 0.068(4) Uani 0.331(7) 1 d . U P D 2
F26 F 0.27295(12) -0.0336(6) -0.0753(2) 0.074(2) Uani 0.669(7) 1 d . U P D 1
F26A F 0.2922(3) -0.0791(5) -0.0542(4) 0.060(3) Uani 0.331(7) 1 d . U P D 2
F27 F 0.27907(17) 0.1256(5) -0.0545(2) 0.074(2) Uani 0.669(7) 1 d . U P D 1
F27A F 0.26553(14) 0.0442(13) -0.0735(5) 0.073(3) Uani 0.331(7) 1 d . U P D 2
F28 F 0.29834(6) 0.0484(2) -0.11620(11) 0.0457(7) Uani 1 1 d . . . . .
F29 F 0.29604(6) 0.01777(19) 0.01793(11) 0.0462(7) Uani 1 1 d . . . . .
F30 F 0.31698(13) -0.0535(4) -0.0448(2) 0.068(2) Uani 0.669(7) 1 d . U P D 1
F30A F 0.32729(13) 0.0170(12) -0.0194(5) 0.071(3) Uani 0.331(7) 1 d . U P D 2
P6 P 0.34438(2) -0.05430(8) 0.22986(5) 0.0287(3) Uani 1 1 d . . . . .
F31 F 0.37230(5) -0.05386(19) 0.28236(12) 0.0376(6) Uani 1 1 d . . . . .
F32 F 0.31626(5) -0.05218(18) 0.17818(12) 0.0360(6) Uani 1 1 d . . . . .
F33 F 0.32936(5) -0.05152(17) 0.28028(12) 0.0351(6) Uani 1 1 d . . . . .
F34 F 0.34487(5) 0.06134(17) 0.22965(11) 0.0333(6) Uani 1 1 d . . . . .
F35 F 0.35917(5) -0.05621(19) 0.17974(12) 0.0386(6) Uani 1 1 d . . . . .
F36 F 0.34374(5) -0.16921(18) 0.23065(12) 0.0406(6) Uani 1 1 d . . . . .
P7 P 0.43791(3) 0.00041(8) 0.20863(5) 0.0435(4) Uani 1 1 d . . . . .
F1A F 0.42750(12) -0.1109(3) 0.2086(2) 0.0424(18) Uani 0.481(6) 1 d . U P E 1
F1B F 0.42041(15) -0.0261(6) 0.2466(3) 0.067(2) Uani 0.519(6) 1 d . U P E 2
F37 F 0.46339(13) -0.0238(6) 0.2594(4) 0.100(4) Uani 0.481(6) 1 d . U P E 1
F37A F 0.46157(15) 0.0230(5) 0.2709(3) 0.063(2) Uani 0.519(6) 1 d . U P E 2
F38 F 0.41046(19) 0.0187(6) 0.1556(5) 0.146(7) Uani 0.481(6) 1 d . U P E 1
F38A F 0.41757(16) -0.0208(6) 0.1473(2) 0.082(3) Uani 0.519(6) 1 d . U P E 2
F39 F 0.42225(19) 0.0175(6) 0.2559(4) 0.098(4) Uani 0.481(6) 1 d . U P E 1
F39A F 0.43060(17) 0.1109(4) 0.2060(3) 0.055(2) Uani 0.519(6) 1 d . U P E 2
F40 F 0.44456(17) 0.1096(4) 0.2087(4) 0.053(2) Uani 0.481(6) 1 d . U P E 1
F40A F 0.45969(14) 0.0327(5) 0.1741(3) 0.074(2) Uani 0.519(6) 1 d . U P E 2
F41 F 0.4482(2) -0.0225(5) 0.1559(4) 0.087(3) Uani 0.481(6) 1 d . U P E 1
F41A F 0.45211(13) -0.1056(3) 0.2136(2) 0.0498(18) Uani 0.519(6) 1 d . U P E 2
P8 P 0.44173(3) 0.00053(8) 0.45842(5) 0.0400(3) Uani 1 1 d . . . . .
F42 F 0.44939(13) 0.0063(4) 0.52860(19) 0.0410(16) Uani 0.481(4) 1 d . U P F 1
F42A F 0.44432(13) 0.1121(3) 0.4616(2) 0.0426(15) Uani 0.519(4) 1 d . U P F 2
F43 F 0.43222(16) 0.0029(4) 0.3856(2) 0.059(2) Uani 0.481(4) 1 d . U P F 1
F43A F 0.43929(15) -0.1169(3) 0.4592(2) 0.059(2) Uani 0.519(4) 1 d . U P F 2
F44 F 0.41955(11) 0.0856(4) 0.4540(3) 0.0583(19) Uani 0.481(4) 1 d . U P F 1
F44A F 0.42344(17) 0.0035(4) 0.5029(3) 0.068(2) Uani 0.519(4) 1 d . U P F 2
F45 F 0.46205(13) 0.0868(5) 0.4575(3) 0.0596(19) Uani 0.481(4) 1 d . U P F 1
F45A F 0.41604(10) 0.0024(4) 0.4032(3) 0.0497(16) Uani 0.519(4) 1 d . U P F 2
F46 F 0.46277(14) -0.0773(5) 0.4593(3) 0.067(2) Uani 0.481(4) 1 d . U P F 1
F46A F 0.45990(11) -0.0095(5) 0.4164(2) 0.0579(17) Uani 0.519(4) 1 d . U P F 2
F47 F 0.41927(13) -0.0761(4) 0.4551(3) 0.063(2) Uani 0.481(4) 1 d . U P F 1
F47A F 0.46757(15) -0.0102(4) 0.5168(2) 0.085(3) Uani 0.519(4) 1 d . U P F 2
N9 N 0.4867(2) 0.5097(7) 0.0110(5) 0.063(3) Uani 0.5 1 d . . P . .
C69 C 0.4819(2) 0.5092(7) 0.0579(5) 0.046(3) Uani 0.5 1 d . . P . .
C70 C 0.4767(2) 0.5104(7) 0.1147(5) 0.045(3) Uani 0.5 1 d . . P . .
H70A H 0.4576 0.5115 0.1079 0.068 Uiso 0.5 1 calc R . P . .
H70B H 0.4848 0.5679 0.1372 0.068 Uiso 0.5 1 calc R . P . .
H70C H 0.4844 0.4528 0.1376 0.068 Uiso 0.5 1 calc R . P . .

loop_
_atom_site_aniso_label
_atom_site_aniso_U_11
_atom_site_aniso_U_22
_atom_site_aniso_U_33
_atom_site_aniso_U_23
_atom_site_aniso_U_13
_atom_site_aniso_U_12
N1 0.0316(19) 0.0162(17) 0.0309(19) -0.0005(14) 0.0110(15) 0.0021(14)
N2 0.0282(18) 0.0201(18) 0.0247(18) -0.0003(14) 0.0091(14) 0.0010(14)
N3 0.0303(19) 0.0220(18) 0.0242(18) 0.0024(14) 0.0087(15) -0.0019(15)
N4 0.0289(19) 0.0264(19) 0.0301(19) -0.0025(15) 0.0099(15) 0.0014(15)
C1 0.035(2) 0.027(2) 0.036(2) 0.0113(19) 0.012(2) 0.0016(19)
C2 0.034(2) 0.020(2) 0.036(2) 0.0073(18) 0.0115(19) 0.0041(18)
C3 0.031(2) 0.017(2) 0.027(2) -0.0039(16) 0.0116(18) 0.0009(17)
C4 0.035(2) 0.029(2) 0.032(2) 0.0107(19) 0.0107(19) 0.0014(19)
C5 0.033(2) 0.025(2) 0.031(2) 0.0075(18) 0.0086(19) 0.0023(18)
C6 0.034(2) 0.021(2) 0.022(2) -0.0017(16) 0.0109(17) 0.0005(17)
C7 0.036(2) 0.018(2) 0.024(2) 0.0000(16) 0.0111(18) 0.0001(17)
C8 0.033(2) 0.019(2) 0.026(2) -0.0005(17) 0.0101(18) 0.0030(17)
C9 0.033(2) 0.018(2) 0.028(2) 0.0003(17) 0.0114(18) -0.0008(17)
C10 0.035(2) 0.020(2) 0.030(2) 0.0026(17) 0.0129(19) 0.0040(18)
C11 0.022(2) 0.024(2) 0.032(2) 0.0011(18) 0.0073(17) 0.0001(17)
C12 0.022(2) 0.023(2) 0.031(2) 0.0001(17) 0.0082(17) 0.0011(16)
C13 0.027(2) 0.018(2) 0.037(2) 0.0022(18) 0.0122(18) 0.0003(17)
C14 0.028(2) 0.021(2) 0.034(2) -0.0049(18) 0.0121(18) -0.0037(17)
C15 0.023(2) 0.026(2) 0.031(2) -0.0009(18) 0.0121(18) -0.0005(17)
C16 0.026(2) 0.021(2) 0.033(2) 0.0019(17) 0.0118(18) 0.0002(17)
C17 0.027(2) 0.020(2) 0.036(2) -0.0018(18) 0.0123(18) -0.0007(17)
C18 0.031(2) 0.028(2) 0.030(2) -0.0022(18) 0.0130(19) -0.0047(18)
C19 0.037(3) 0.019(2) 0.037(2) -0.0028(18) 0.009(2) -0.0018(18)
C20 0.035(3) 0.019(2) 0.039(3) -0.0004(18) 0.009(2) 0.0032(18)
C21 0.031(2) 0.022(2) 0.022(2) 0.0017(17) 0.0052(17) -0.0003(17)
C22 0.034(2) 0.019(2) 0.030(2) -0.0016(17) 0.0104(18) -0.0034(18)
C23 0.037(2) 0.021(2) 0.030(2) -0.0037(18) 0.0129(19) -0.0008(18)
C24 0.034(2) 0.019(2) 0.026(2) -0.0017(17) 0.0087(18) 0.0003(17)
C25 0.036(2) 0.020(2) 0.032(2) 0.0032(18) 0.0113(19) 0.0012(18)
C26 0.036(2) 0.023(2) 0.028(2) 0.0014(18) 0.0074(19) 0.0029(18)
C27 0.037(2) 0.023(2) 0.025(2) 0.0018(17) 0.0112(18) 0.0012(18)
C28 0.034(2) 0.021(2) 0.028(2) 0.0005(17) 0.0084(18) 0.0029(18)
C29 0.034(2) 0.033(3) 0.033(2) -0.0053(19) 0.014(2) 0.000(2)
C30 0.033(4) 0.030(4) 0.034(4) -0.001(3) 0.012(3) 0.000(3)
C31 0.034(4) 0.028(4) 0.029(4) -0.007(3) 0.010(3) 0.000(3)
C32 0.028(2) 0.027(2) 0.032(2) -0.0044(18) 0.0086(18) 0.0006(18)
C33 0.038(4) 0.027(4) 0.033(4) -0.002(3) 0.015(3) -0.006(3)
C34 0.030(4) 0.028(4) 0.034(4) -0.002(3) 0.008(3) -0.005(3)
C30A 0.035(4) 0.018(4) 0.036(4) 0.003(3) 0.013(3) 0.004(3)
C31A 0.033(4) 0.016(4) 0.032(4) 0.000(3) 0.014(3) -0.002(3)
C33A 0.035(4) 0.018(4) 0.049(5) -0.005(3) 0.013(4) 0.000(3)
C34A 0.030(4) 0.020(4) 0.052(5) -0.005(4) 0.010(4) 0.001(3)
N5 0.0297(19) 0.0220(18) 0.0315(19) 0.0033(15) 0.0121(15) 0.0015(15)
N6 0.0290(19) 0.0233(18) 0.0233(17) -0.0009(14) 0.0084(14) -0.0004(15)
N7 0.0290(19) 0.0234(18) 0.0231(17) -0.0015(14) 0.0089(14) -0.0017(15)
N8 0.0321(19) 0.0179(17) 0.038(2) -0.0025(15) 0.0174(16) -0.0011(15)
C35 0.032(2) 0.018(2) 0.032(2) -0.0005(17) 0.0109(19) 0.0009(17)
C36 0.034(2) 0.019(2) 0.030(2) -0.0003(17) 0.0125(18) 0.0007(17)
C37 0.030(2) 0.021(2) 0.028(2) 0.0008(17) 0.0082(18) 0.0025(17)
C38 0.028(2) 0.030(2) 0.030(2) -0.0053(18) 0.0060(18) 0.0023(18)
C39 0.038(3) 0.029(2) 0.025(2) -0.0045(18) 0.0103(19) 0.0039(19)
C40 0.031(2) 0.023(2) 0.023(2) -0.0027(17) 0.0064(17) 0.0009(18)
C41 0.031(2) 0.022(2) 0.024(2) -0.0018(17) 0.0074(17) 0.0007(17)
C42 0.038(2) 0.019(2) 0.025(2) -0.0029(17) 0.0111(18) 0.0030(18)
C43 0.034(2) 0.020(2) 0.037(2) -0.0022(18) 0.010(2) -0.0005(18)
C44 0.032(2) 0.019(2) 0.033(2) -0.0038(18) 0.0066(18) 0.0020(17)
C45 0.025(2) 0.028(2) 0.031(2) -0.0025(18) 0.0106(18) -0.0005(18)
C46 0.022(2) 0.025(2) 0.032(2) 0.0005(18) 0.0105(17) 0.0005(17)
C47 0.026(2) 0.021(2) 0.036(2) 0.0012(18) 0.0122(18) -0.0029(17)
C48 0.023(2) 0.024(2) 0.032(2) -0.0030(18) 0.0095(17) -0.0022(17)
C49 0.022(2) 0.029(2) 0.032(2) -0.0018(19) 0.0087(17) -0.0012(17)
C50 0.029(2) 0.022(2) 0.038(2) 0.0027(18) 0.0110(19) 0.0010(17)
C51 0.028(2) 0.023(2) 0.036(2) -0.0049(18) 0.0109(19) 0.0010(17)
C52 0.023(2) 0.030(2) 0.031(2) 0.0001(19) 0.0058(18) -0.0035(18)
C53 0.038(3) 0.021(2) 0.027(2) 0.0042(17) 0.0108(18) 0.0021(18)
C54 0.035(2) 0.019(2) 0.028(2) 0.0026(17) 0.0115(18) -0.0007(17)
C55 0.032(2) 0.022(2) 0.023(2) -0.0040(17) 0.0112(17) -0.0034(17)
C56 0.033(2) 0.020(2) 0.027(2) 0.0009(17) 0.0115(18) 0.0011(17)
C57 0.037(2) 0.018(2) 0.025(2) -0.0003(17) 0.0113(18) -0.0025(18)
C58 0.031(2) 0.018(2) 0.024(2) 0.0027(16) 0.0100(17) -0.0015(17)
C59 0.035(2) 0.021(2) 0.034(2) -0.0071(18) 0.0130(19) -0.0059(18)
C60 0.043(3) 0.021(2) 0.035(2) -0.0090(18) 0.018(2) -0.0035(19)
C61 0.035(2) 0.018(2) 0.031(2) -0.0020(17) 0.0126(19) -0.0009(17)
C62 0.033(2) 0.017(2) 0.029(2) 0.0006(17) 0.0136(18) 0.0025(17)
C63 0.031(2) 0.018(2) 0.039(3) -0.0050(18) 0.0148(19) -0.0026(17)
C64 0.035(5) 0.022(4) 0.038(5) -0.001(4) 0.020(4) 0.000(4)
C64A 0.033(5) 0.031(5) 0.026(5) 0.001(4) 0.009(4) 0.001(4)
C65 0.035(5) 0.021(4) 0.035(5) 0.006(4) 0.017(4) 0.003(4)
C65A 0.040(5) 0.028(5) 0.033(5) 0.001(4) 0.022(4) 0.004(4)
C66 0.030(2) 0.023(2) 0.035(2) -0.0043(18) 0.0147(19) -0.0022(17)
C67 0.027(4) 0.017(4) 0.046(5) -0.008(4) 0.011(4) -0.007(3)
C67A 0.039(5) 0.029(5) 0.029(5) 0.001(4) 0.013(4) -0.009(4)
C68 0.035(5) 0.020(4) 0.043(5) -0.002(4) 0.011(4) 0.003(4)
C68A 0.032(5) 0.024(5) 0.033(5) -0.001(4) 0.013(4) -0.001(4)
P1 0.0336(6) 0.0188(5) 0.0288(6) -0.0003(4) 0.0090(5) 0.0015(4)
F1 0.0319(16) 0.0355(16) 0.098(3) 0.0000(16) 0.0060(16) 0.0010(12)
F2 0.0384(16) 0.0337(15) 0.0611(19) -0.0017(13) 0.0016(13) 0.0083(12)
F3 0.078(2) 0.0381(16) 0.0350(15) -0.0066(12) 0.0243(15) -0.0093(15)
F4 0.0605(18) 0.0206(13) 0.0388(15) -0.0018(11) 0.0066(13) -0.0036(12)
F5 0.092(2) 0.0367(16) 0.0446(17) -0.0065(13) 0.0398(17) -0.0174(16)
F6 0.0392(14) 0.0198(12) 0.0387(14) -0.0012(10) 0.0152(11) -0.0011(10)
P2 0.0781(10) 0.0190(6) 0.0325(7) 0.0019(5) 0.0220(6) 0.0022(6)
F7 0.078(5) 0.029(3) 0.044(3) -0.007(3) 0.018(3) -0.017(3)
F7A 0.054(4) 0.031(4) 0.171(8) 0.025(5) 0.039(5) 0.004(3)
F8 0.050(4) 0.043(4) 0.062(4) 0.009(3) 0.024(3) -0.003(3)
F8A 0.112(7) 0.066(6) 0.123(8) 0.016(5) -0.034(6) -0.014(5)
F9 0.169(4) 0.0346(19) 0.130(4) 0.016(2) 0.115(4) 0.012(2)
F10 0.060(4) 0.040(4) 0.064(4) 0.019(3) 0.028(3) 0.013(3)
F10A 0.071(5) 0.015(3) 0.037(3) 0.003(2) 0.026(3) 0.008(3)
F11 0.251(6) 0.0207(16) 0.066(2) 0.0072(15) 0.098(3) 0.011(2)
F12 0.064(4) 0.041(4) 0.056(4) 0.032(3) 0.032(3) 0.031(3)
F12A 0.167(9) 0.021(3) 0.041(4) -0.001(3) 0.042(5) -0.011(5)
P3 0.0366(6) 0.0199(6) 0.0353(6) 0.0005(4) 0.0145(5) 0.0034(5)
F13 0.0387(15) 0.0325(14) 0.0423(15) 0.0029(12) 0.0110(12) 0.0020(11)
F14 0.0407(15) 0.0274(14) 0.0386(15) -0.0002(11) 0.0082(12) 0.0017(11)
F15 0.0408(15) 0.0279(13) 0.0409(15) 0.0027(11) 0.0196(12) 0.0017(11)
F16 0.0466(15) 0.0212(13) 0.0392(14) 0.0008(11) 0.0173(12) 0.0001(11)
F17 0.0454(16) 0.0373(15) 0.0448(16) -0.0004(12) 0.0250(13) 0.0062(12)
F18 0.0501(16) 0.0198(13) 0.0490(16) -0.0002(11) 0.0142(13) 0.0043(11)
P4 0.0617(8) 0.0207(6) 0.0346(7) -0.0026(5) 0.0103(6) 0.0001(5)
F19 0.074(2) 0.0332(16) 0.0528(18) 0.0033(14) 0.0065(16) -0.0156(15)
F20 0.097(3) 0.0393(18) 0.0429(17) 0.0009(14) 0.0091(17) -0.0212(17)
F21 0.089(2) 0.0482(19) 0.0323(16) -0.0027(13) 0.0111(16) -0.0202(17)
F22 0.065(2) 0.076(3) 0.132(4) -0.039(3) 0.034(2) 0.000(2)
F23 0.119(3) 0.0329(17) 0.052(2) 0.0074(15) -0.009(2) -0.0053(18)
F24 0.077(2) 0.070(3) 0.076(2) -0.0079(19) 0.031(2) 0.0152(19)
P5 0.0449(7) 0.0223(6) 0.0267(6) -0.0004(4) 0.0113(5) -0.0037(5)
F25 0.086(4) 0.092(5) 0.038(3) -0.018(3) 0.025(3) -0.060(4)
F25A 0.142(11) 0.029(5) 0.033(5) 0.003(4) 0.027(7) -0.012(7)
F26 0.078(4) 0.105(6) 0.048(3) -0.033(4) 0.033(3) -0.068(4)
F26A 0.123(9) 0.034(5) 0.026(5) -0.004(4) 0.025(6) -0.014(6)
F27 0.110(5) 0.063(4) 0.048(3) 0.012(3) 0.026(4) 0.055(4)
F27A 0.063(6) 0.102(9) 0.057(6) 0.015(7) 0.023(5) 0.009(7)
F28 0.0650(19) 0.0448(17) 0.0301(14) -0.0007(12) 0.0186(13) -0.0086(14)
F29 0.082(2) 0.0292(14) 0.0298(14) -0.0005(11) 0.0215(14) -0.0119(14)
F30 0.096(5) 0.074(4) 0.039(3) 0.012(3) 0.028(3) 0.050(4)
F30A 0.046(6) 0.113(10) 0.054(6) 0.013(7) 0.014(5) -0.009(6)
P6 0.0342(6) 0.0194(6) 0.0335(6) 0.0006(4) 0.0120(5) 0.0012(4)
F31 0.0364(14) 0.0339(15) 0.0394(15) 0.0035(11) 0.0072(12) 0.0042(11)
F32 0.0358(14) 0.0286(14) 0.0402(15) -0.0010(11) 0.0065(12) -0.0032(11)
F33 0.0441(15) 0.0251(13) 0.0418(15) 0.0015(11) 0.0217(12) -0.0006(11)
F34 0.0420(15) 0.0205(13) 0.0368(14) 0.0031(10) 0.0112(11) -0.0004(11)
F35 0.0454(16) 0.0361(15) 0.0388(15) -0.0039(12) 0.0197(12) -0.0018(12)
F36 0.0556(17) 0.0194(13) 0.0495(16) -0.0002(11) 0.0202(13) 0.0035(12)
P7 0.0832(10) 0.0215(6) 0.0284(6) -0.0008(5) 0.0210(6) 0.0039(6)
F1A 0.078(5) 0.022(3) 0.036(3) -0.004(2) 0.030(3) -0.012(3)
F1B 0.067(4) 0.070(6) 0.069(5) 0.019(4) 0.028(4) -0.027(4)
F37 0.060(5) 0.105(8) 0.122(8) 0.072(7) 0.007(5) 0.002(5)
F37A 0.070(5) 0.065(5) 0.041(3) -0.014(3) 0.000(3) 0.039(4)
F38 0.170(11) 0.067(8) 0.129(10) 0.052(7) -0.061(8) -0.060(7)
F38A 0.162(8) 0.035(5) 0.026(3) -0.012(3) -0.006(4) -0.026(5)
F39 0.154(8) 0.061(6) 0.126(7) -0.050(5) 0.111(7) -0.079(6)
F39A 0.104(7) 0.025(3) 0.032(3) 0.000(2) 0.015(4) 0.013(4)
F40 0.100(7) 0.021(3) 0.054(4) -0.012(3) 0.047(5) -0.014(4)
F40A 0.111(6) 0.056(5) 0.078(5) -0.014(4) 0.062(4) -0.020(4)
F41 0.175(8) 0.038(4) 0.087(5) -0.030(4) 0.098(6) -0.047(5)
F41A 0.076(5) 0.038(3) 0.038(3) 0.006(2) 0.022(3) 0.012(3)
P8 0.0676(9) 0.0250(6) 0.0296(6) -0.0018(5) 0.0182(6) 0.0004(6)
F42 0.065(4) 0.031(3) 0.028(3) -0.002(2) 0.015(3) -0.010(3)
F42A 0.068(4) 0.022(3) 0.036(3) 0.003(2) 0.013(3) -0.002(3)
F43 0.107(6) 0.030(3) 0.039(4) -0.006(3) 0.021(4) 0.000(4)
F43A 0.123(6) 0.023(3) 0.033(3) -0.001(2) 0.025(4) 0.012(3)
F44 0.074(5) 0.057(4) 0.040(3) -0.004(3) 0.012(3) 0.017(4)
F44A 0.131(6) 0.034(3) 0.066(4) -0.006(3) 0.068(4) -0.003(4)
F45 0.089(5) 0.046(4) 0.058(4) -0.009(3) 0.043(4) -0.022(4)
F45A 0.049(4) 0.036(3) 0.058(4) 0.000(3) 0.007(3) -0.004(3)
F46 0.081(5) 0.051(4) 0.063(4) -0.017(4) 0.014(4) 0.018(4)
F46A 0.066(4) 0.057(4) 0.058(4) -0.018(3) 0.030(3) -0.004(3)
F47 0.080(5) 0.059(4) 0.044(4) -0.005(3) 0.010(3) -0.032(4)
F47A 0.124(7) 0.048(4) 0.049(4) -0.016(3) -0.022(4) 0.040(4)
N9 0.087(8) 0.042(6) 0.044(6) 0.003(4) -0.005(5) -0.020(5)
C69 0.048(6) 0.026(5) 0.054(7) 0.004(5) 0.001(5) -0.010(4)
C70 0.048(6) 0.025(5) 0.056(7) 0.000(4) 0.006(5) -0.005(4)

loop_
_atom_type_symbol
_atom_type_description
_atom_type_scat_dispersion_real
_atom_type_scat_dispersion_imag
_atom_type_scat_source
C C 0.0181 0.0091 'International Tables Vol C Tables 4.2.6.8 and 6.1.1.4'
H H 0.0000 0.0000 'International Tables Vol C Tables 4.2.6.8 and 6.1.1.4'
F F 0.0727 0.0534 'International Tables Vol C Tables 4.2.6.8 and 6.1.1.4'
N N 0.0311 0.0180 'International Tables Vol C Tables 4.2.6.8 and 6.1.1.4'
P P 0.2955 0.4335 'International Tables Vol C Tables 4.2.6.8 and 6.1.1.4'

loop_
_geom_angle_atom_site_label_1
_geom_angle_atom_site_label_2
_geom_angle_atom_site_label_3
_geom_angle
_geom_angle_site_symmetry_1
_geom_angle_site_symmetry_3
C1 N1 C5 120.1(4) . .
C1 N1 C32 120.6(7) . 2_655
C5 N1 C32 119.3(7) . 2_655
C8 N2 C11 120.9(3) . .
C9 N2 C8 121.1(4) . .
C9 N2 C11 117.7(3) . .
C19 N3 C18 118.5(3) . .
C23 N3 C18 120.5(4) . .
C23 N3 C19 120.7(4) . .
C26 N4 C29 120.6(4) . .
C27 N4 C26 121.1(4) . .
C27 N4 C29 118.2(4) . .
N1 C1 H1 119.5 . .
N1 C1 C2 121.0(4) . .
C2 C1 H1 119.5 . .
C1 C2 H2 120.0 . .
C1 C2 C3 119.9(4) . .
C3 C2 H2 120.0 . .
C2 C3 C6 122.3(4) . .
C4 C3 C2 117.4(4) . .
C4 C3 C6 120.3(4) . .
C3 C4 H4 119.7 . .
C5 C4 C3 120.6(4) . .
C5 C4 H4 119.7 . .
N1 C5 C4 120.9(4) . .
N1 C5 H5 119.5 . .
C4 C5 H5 119.5 . .
C7 C6 C3 122.3(4) . .
C7 C6 C10 118.5(4) . .
C10 C6 C3 119.2(4) . .
C6 C7 H7 120.1 . .
C8 C7 C6 119.7(4) . .
C8 C7 H7 120.1 . .
N2 C8 C7 120.2(4) . .
N2 C8 H8 119.9 . .
C7 C8 H8 119.9 . .
N2 C9 H9 119.6 . .
N2 C9 C10 120.8(4) . .
C10 C9 H9 119.6 . .
C6 C10 H10 120.2 . .
C9 C10 C6 119.6(4) . .
C9 C10 H10 120.2 . .
N2 C11 H11A 110.3 . .
N2 C11 H11B 110.3 . .
N2 C11 C12 106.9(3) . .
H11A C11 H11B 108.6 . .
C12 C11 H11A 110.3 . .
C12 C11 H11B 110.3 . .
C13 C12 C11 119.4(4) . .
C17 C12 C11 120.4(4) . .
C17 C12 C13 119.6(4) . .
C12 C13 H13 119.9 . .
C14 C13 C12 120.2(4) . .
C14 C13 H13 119.9 . .
C13 C14 H14 119.7 . .
C13 C14 C15 120.5(4) . .
C15 C14 H14 119.7 . .
C14 C15 C18 120.0(4) . .
C16 C15 C14 119.1(4) . .
C16 C15 C18 120.6(4) . .
C15 C16 H16 119.7 . .
C17 C16 C15 120.6(4) . .
C17 C16 H16 119.7 . .
C12 C17 H17 120.2 . .
C16 C17 C12 119.6(4) . .
C16 C17 H17 120.2 . .
N3 C18 C15 108.0(3) . .
N3 C18 H18A 110.1 . .
N3 C18 H18B 110.1 . .
C15 C18 H18A 110.1 . .
C15 C18 H18B 110.1 . .
H18A C18 H18B 108.4 . .
N3 C19 H19 119.6 . .
N3 C19 C20 120.8(4) . .
C20 C19 H19 119.6 . .
C19 C20 H20 120.2 . .
C19 C20 C21 119.6(4) . .
C21 C20 H20 120.2 . .
C20 C21 C22 118.4(4) . .
C20 C21 C24 120.0(4) . .
C22 C21 C24 121.6(4) . .
C21 C22 H22 120.0 . .
C23 C22 C21 120.0(4) . .
C23 C22 H22 120.0 . .
N3 C23 C22 120.5(4) . .
N3 C23 H23 119.7 . .
C22 C23 H23 119.7 . .
C25 C24 C21 119.5(4) . .
C28 C24 C21 121.3(4) . .
C28 C24 C25 119.3(4) . .
C24 C25 H25 120.3 . .
C26 C25 C24 119.4(4) . .
C26 C25 H25 120.3 . .
N4 C26 C25 120.5(4) . .
N4 C26 H26 119.8 . .
C25 C26 H26 119.8 . .
N4 C27 H27 119.8 . .
N4 C27 C28 120.5(4) . .
C28 C27 H27 119.8 . .
C24 C28 H28 120.4 . .
C27 C28 C24 119.2(4) . .
C27 C28 H28 120.4 . .
N4 C29 C34A 115.0(4) . .
C30 C29 N4 119.1(3) . .
C30 C29 C34 120.0 . .
C34 C29 N4 120.8(3) . .
C30A C29 N4 124.3(4) . .
C30A C29 C34A 119.8(4) . .
C29 C30 H30 120.0 . .
C29 C30 C31 120.0 . .
C31 C30 H30 120.0 . .
C30 C31 H31 120.0 . .
C32 C31 C30 120.0 . .
C32 C31 H31 120.0 . .
N1 C32 C33A 114.9(4) 2_655 .
C31 C32 N1 119.4(3) . 2_655
C31 C32 C33 120.0 . .
C33 C32 N1 120.5(3) . 2_655
C31A C32 N1 125.1(4) . 2_655
C31A C32 C33A 119.3(4) . .
C32 C33 H33 120.0 . .
C32 C33 C34 120.0 . .
C34 C33 H33 120.0 . .
C29 C34 H34 120.0 . .
C33 C34 C29 120.0 . .
C33 C34 H34 120.0 . .
C29 C30A H30A 119.2 . .
C29 C30A C31A 121.5(6) . .
C31A C30A H30A 119.2 . .
C32 C31A C30A 121.9(6) . .
C32 C31A H31A 119.1 . .
C30A C31A H31A 119.1 . .
C32 C33A H33A 120.8 . .
C34A C33A C32 118.5(5) . .
C34A C33A H33A 120.8 . .
C29 C34A H34A 121.1 . .
C33A C34A C29 117.9(5) . .
C33A C34A H34A 121.1 . .
C35 N5 C66 120.3(4) . 2_655
C39 N5 C35 120.3(4) . .
C39 N5 C66 119.3(4) . 2_655
C42 N6 C43 120.9(4) . .
C42 N6 C45 120.5(3) . .
C43 N6 C45 118.0(3) . .
C53 N7 C52 121.2(4) . .
C53 N7 C57 120.8(4) . .
C57 N7 C52 118.0(3) . .
C60 N8 C61 120.4(4) . .
C60 N8 C63 120.1(3) . .
C61 N8 C63 119.5(3) . .
N5 C35 H35 119.8 . .
N5 C35 C36 120.4(4) . .
C36 C35 H35 119.8 . .
C35 C36 H36 119.7 . .
C35 C36 C37 120.6(4) . .
C37 C36 H36 119.7 . .
C36 C37 C38 117.7(4) . .
C36 C37 C40 121.5(4) . .
C38 C37 C40 120.8(4) . .
C37 C38 H38 120.1 . .
C39 C38 C37 119.8(4) . .
C39 C38 H38 120.1 . .
N5 C39 C38 121.1(4) . .
N5 C39 H39 119.4 . .
C38 C39 H39 119.4 . .
C41 C40 C37 121.6(4) . .
C41 C40 C44 118.1(4) . .
C44 C40 C37 120.3(4) . .
C40 C41 H41 120.0 . .
C42 C41 C40 120.1(4) . .
C42 C41 H41 120.0 . .
N6 C42 C41 120.5(4) . .
N6 C42 H42 119.7 . .
C41 C42 H42 119.7 . .
N6 C43 H43 119.8 . .
N6 C43 C44 120.4(4) . .
C44 C43 H43 119.8 . .
C40 C44 H44 120.2 . .
C43 C44 C40 119.7(4) . .
C43 C44 H44 120.2 . .
N6 C45 H45A 110.3 . .
N6 C45 H45B 110.3 . .
N6 C45 C46 106.9(3) . .
H45A C45 H45B 108.6 . .
C46 C45 H45A 110.3 . .
C46 C45 H45B 110.3 . .
C47 C46 C45 119.8(4) . .
C51 C46 C45 120.4(4) . .
C51 C46 C47 119.4(4) . .
C46 C47 H47 119.9 . .
C48 C47 C46 120.2(4) . .
C48 C47 H47 119.9 . .
C47 C48 H48 119.9 . .
C47 C48 C49 120.1(4) . .
C49 C48 H48 119.9 . .
C48 C49 C52 120.3(4) . .
C50 C49 C48 119.0(4) . .
C50 C49 C52 120.2(4) . .
C49 C50 H50 119.7 . .
C51 C50 C49 120.6(4) . .
C51 C50 H50 119.7 . .
C46 C51 H51 119.8 . .
C50 C51 C46 120.3(4) . .
C50 C51 H51 119.8 . .
N7 C52 C49 108.8(3) . .
N7 C52 H52A 109.9 . .
N7 C52 H52B 109.9 . .
C49 C52 H52A 109.9 . .
C49 C52 H52B 109.9 . .
H52A C52 H52B 108.3 . .
N7 C53 H53 119.7 . .
N7 C53 C54 120.7(4) . .
C54 C53 H53 119.7 . .
C53 C54 H54 120.4 . .
C53 C54 C55 119.2(4) . .
C55 C54 H54 120.4 . .
C54 C55 C58 122.2(4) . .
C56 C55 C54 119.2(4) . .
C56 C55 C58 118.6(4) . .
C55 C56 H56 120.3 . .
C57 C56 C55 119.4(4) . .
C57 C56 H56 120.3 . .
N7 C57 C56 120.7(4) . .
N7 C57 H57 119.6 . .
C56 C57 H57 119.6 . .
C59 C58 C55 119.9(4) . .
C62 C58 C55 121.8(4) . .
C62 C58 C59 118.3(4) . .
C58 C59 H59 120.0 . .
C60 C59 C58 119.9(4) . .
C60 C59 H59 120.0 . .
N8 C60 C59 120.8(4) . .
N8 C60 H60 119.6 . .
C59 C60 H60 119.6 . .
N8 C61 H61 119.6 . .
N8 C61 C62 120.8(4) . .
C62 C61 H61 119.6 . .
C58 C62 H62 120.1 . .
C61 C62 C58 119.8(4) . .
C61 C62 H62 120.1 . .
C64 C63 N8 118.4(5) . .
C64 C63 C68 123.9(6) . .
C64A C63 N8 119.8(5) . .
C64A C63 C68A 120.2(6) . .
C68 C63 N8 116.8(5) . .
C68A C63 N8 119.9(5) . .
C63 C64 H64 121.1 . .
C63 C64 C65 117.9(7) . .
C65 C64 H64 121.1 . .
C63 C64A H64A 119.3 . .
C63 C64A C65A 121.3(7) . .
C65A C64A H64A 119.3 . .
C64 C65 H65 119.1 . .
C66 C65 C64 121.9(7) . .
C66 C65 H65 119.1 . .
C64A C65A H65A 120.4 . .
C66 C65A C64A 119.2(7) . .
C66 C65A H65A 120.4 . .
C65 C66 N5 120.7(5) . 2_655
C65 C66 C67 118.8(6) . .
C65A C66 N5 119.9(5) . 2_655
C65A C66 C67A 123.0(6) . .
C67 C66 N5 120.0(5) . 2_655
C67A C66 N5 116.8(5) . 2_655
C66 C67 H67 120.3 . .
C68 C67 C66 119.3(7) . .
C68 C67 H67 120.3 . .
C66 C67A H67A 122.2 . .
C68A C67A C66 115.6(7) . .
C68A C67A H67A 122.2 . .
C63 C68 H68 121.5 . .
C67 C68 C63 116.9(7) . .
C67 C68 H68 121.5 . .
C63 C68A H68A 119.8 . .
C67A C68A C63 120.3(7) . .
C67A C68A H68A 119.8 . .
F1 P1 F2 178.7(2) . .
F1 P1 F3 89.72(19) . .
F1 P1 F4 90.17(16) . .
F1 P1 F5 91.5(2) . .
F1 P1 F6 90.42(15) . .
F2 P1 F4 90.25(15) . .
F3 P1 F2 89.07(17) . .
F3 P1 F4 90.77(15) . .
F3 P1 F6 89.34(14) . .
F5 P1 F2 89.67(18) . .
F5 P1 F3 178.70(19) . .
F5 P1 F4 89.56(15) . .
F5 P1 F6 90.32(14) . .
F6 P1 F2 89.16(14) . .
F6 P1 F4 179.41(18) . .
F7 P2 F8 174.7(4) . .
F7 P2 F9 96.6(3) . .
F7 P2 F10 87.2(4) . .
F7 P2 F11 87.1(3) . .
F7 P2 F12 96.4(4) . .
F7A P2 F8A 171.7(5) . .
F7A P2 F9 81.9(4) . .
F7A P2 F10A 87.6(4) . .
F7A P2 F11 104.4(3) . .
F7A P2 F12A 91.6(3) . .
F9 P2 F8 81.3(3) . .
F9 P2 F8A 90.0(4) . .
F9 P2 F10 81.8(3) . .
F9 P2 F10A 91.6(2) . .
F9 P2 F11 173.7(3) . .
F9 P2 F12 97.6(3) . .
F9 P2 F12A 92.8(3) . .
F10 P2 F8 87.7(3) . .
F10A P2 F8A 90.8(4) . .
F11 P2 F8 94.6(3) . .
F11 P2 F8A 83.7(3) . .
F11 P2 F10 93.3(2) . .
F11 P2 F10A 88.9(2) . .
F11 P2 F12 87.0(2) . .
F11 P2 F12A 86.9(3) . .
F12 P2 F8 88.7(3) . .
F12 P2 F10 176.4(4) . .
F12A P2 F8A 90.6(3) . .
F12A P2 F10A 175.4(4) . .
F13 P3 F14 179.38(17) . .
F13 P3 F15 89.74(14) . .
F13 P3 F16 90.35(14) . .
F13 P3 F17 90.86(15) . .
F14 P3 F15 89.75(15) . .
F16 P3 F14 89.29(14) . .
F16 P3 F15 89.55(14) . .
F17 P3 F14 89.64(15) . .
F17 P3 F15 178.77(16) . .
F17 P3 F16 89.38(14) . .
F18 P3 F13 90.51(15) . .
F18 P3 F14 89.85(14) . .
F18 P3 F15 90.30(14) . .
F18 P3 F16 179.13(18) . .
F18 P3 F17 90.76(15) . .
F20 P4 F19 179.0(2) . .
F21 P4 F19 89.64(16) . .
F21 P4 F20 90.14(17) . .
F21 P4 F22 88.9(2) . .
F21 P4 F23 178.0(2) . .
F22 P4 F19 88.0(2) . .
F22 P4 F20 91.0(2) . .
F22 P4 F23 89.1(3) . .
F23 P4 F19 90.68(18) . .
F23 P4 F20 89.51(18) . .
F24 P4 F19 92.1(2) . .
F24 P4 F20 88.9(2) . .
F24 P4 F21 91.7(2) . .
F24 P4 F22 179.4(3) . .
F24 P4 F23 90.3(2) . .
F25 P5 F28 88.42(19) . .
F25A P5 F26A 173.3(8) . .
F25A P5 F27A 89.1(9) . .
F25A P5 F28 89.1(4) . .
F25A P5 F29 91.5(4) . .
F25A P5 F30A 93.6(9) . .
F26 P5 F25 176.3(3) . .
F26 P5 F27 93.1(5) . .
F26 P5 F28 88.0(2) . .
F26 P5 F29 92.2(2) . .
F26 P5 F30 91.0(3) . .
F26A P5 F27A 86.4(8) . .
F26A P5 F28 95.9(3) . .
F26A P5 F29 83.6(3) . .
F27 P5 F25 87.8(4) . .
F27 P5 F28 91.1(2) . .
F27 P5 F29 89.7(2) . .
F27 P5 F30 174.8(4) . .
F27A P5 F28 89.5(4) . .
F29 P5 F25 91.4(2) . .
F29 P5 F27A 91.3(4) . .
F29 P5 F28 179.09(19) . .
F29 P5 F30 93.3(2) . .
F30 P5 F25 87.9(4) . .
F30 P5 F28 85.8(2) . .
F30A P5 F26A 90.4(8) . .
F30A P5 F27A 174.2(6) . .
F30A P5 F28 95.8(4) . .
F30A P5 F29 83.5(4) . .
F31 P6 F33 89.31(15) . .
F32 P6 F31 178.46(16) . .
F32 P6 F33 89.78(15) . .
F32 P6 F34 89.52(14) . .
F34 P6 F31 89.23(14) . .
F34 P6 F33 89.46(13) . .
F35 P6 F31 90.88(15) . .
F35 P6 F32 90.01(15) . .
F35 P6 F33 179.54(17) . .
F35 P6 F34 90.13(14) . .
F36 P6 F31 90.74(15) . .
F36 P6 F32 90.50(15) . .
F36 P6 F33 89.91(14) . .
F36 P6 F34 179.37(17) . .
F36 P6 F35 90.50(15) . .
F1B P7 F37A 88.0(5) . .
F1B P7 F38A 96.8(4) . .
F1B P7 F39A 94.1(4) . .
F1B P7 F40A 173.6(4) . .
F1B P7 F41A 95.2(4) . .
F37 P7 F1A 90.6(3) . .
F37 P7 F38 176.2(4) . .
F37 P7 F39 91.1(4) . .
F37 P7 F40 93.8(3) . .
F37A P7 F40A 85.6(5) . .
F37A P7 F41A 84.2(2) . .
F38 P7 F1A 85.6(3) . .
F38A P7 F37A 175.0(5) . .
F38A P7 F39A 93.3(4) . .
F38A P7 F40A 89.6(3) . .
F38A P7 F41A 94.0(4) . .
F39 P7 F1A 83.9(3) . .
F39 P7 F38 88.3(4) . .
F39A P7 F37A 87.7(3) . .
F39A P7 F40A 85.3(4) . .
F39A P7 F41A 167.4(4) . .
F40 P7 F1A 173.4(4) . .
F40 P7 F38 89.9(3) . .
F40 P7 F39 91.1(4) . .
F41 P7 F1A 90.4(3) . .
F41 P7 F37 97.5(6) . .
F41 P7 F38 82.8(7) . .
F41 P7 F39 169.7(5) . .
F41 P7 F40 93.9(3) . .
F41A P7 F40A 84.5(3) . .
F42 P8 F43 175.0(4) . .
F42 P8 F44 88.8(3) . .
F42 P8 F45 90.9(3) . .
F42 P8 F47 92.0(3) . .
F42A P8 F43A 176.7(3) . .
F42A P8 F44A 90.3(3) . .
F42A P8 F45A 93.7(3) . .
F42A P8 F46A 93.2(3) . .
F42A P8 F47A 90.7(3) . .
F43 P8 F44 86.2(3) . .
F44A P8 F43A 87.3(3) . .
F45 P8 F43 88.0(3) . .
F45 P8 F44 86.2(3) . .
F45A P8 F43A 88.5(3) . .
F45A P8 F44A 89.3(4) . .
F45A P8 F46A 91.8(3) . .
F45A P8 F47A 175.2(3) . .
F46 P8 F42 93.9(3) . .
F46 P8 F43 91.1(3) . .
F46 P8 F44 176.9(4) . .
F46 P8 F45 92.1(4) . .
F46 P8 F47 93.4(4) . .
F46A P8 F43A 89.1(3) . .
F46A P8 F44A 176.2(3) . .
F46A P8 F47A 89.8(3) . .
F47 P8 F43 88.6(4) . .
F47 P8 F44 88.1(3) . .
F47 P8 F45 173.5(4) . .
F47A P8 F43A 87.0(3) . .
F47A P8 F44A 88.8(4) . .
N9 C69 C70 178.2(11) . .
C69 C70 H70A 109.5 . .
C69 C70 H70B 109.5 . .
C69 C70 H70C 109.5 . .
H70A C70 H70B 109.5 . .
H70A C70 H70C 109.5 . .
H70B C70 H70C 109.5 . .

loop_
_geom_bond_atom_site_label_1
_geom_bond_atom_site_label_2
_geom_bond_distance
_geom_bond_site_symmetry_2
N1 C1 1.347(6) .
N1 C5 1.350(5) .
N1 C32 1.420(12) 2_655
N2 C8 1.347(5) .
N2 C9 1.347(5) .
N2 C11 1.503(5) .
N3 C18 1.501(5) .
N3 C19 1.350(6) .
N3 C23 1.341(5) .
N4 C26 1.355(6) .
N4 C27 1.352(5) .
N4 C29 1.426(4) .
C1 H1 0.9500 .
C1 C2 1.367(6) .
C2 H2 0.9500 .
C2 C3 1.396(6) .
C3 C4 1.394(6) .
C3 C6 1.477(6) .
C4 H4 0.9500 .
C4 C5 1.354(6) .
C5 H5 0.9500 .
C6 C7 1.392(6) .
C6 C10 1.395(6) .
C7 H7 0.9500 .
C7 C8 1.371(6) .
C8 H8 0.9500 .
C9 H9 0.9500 .
C9 C10 1.360(6) .
C10 H10 0.9500 .
C11 H11A 0.9900 .
C11 H11B 0.9900 .
C11 C12 1.514(6) .
C12 C13 1.401(6) .
C12 C17 1.390(6) .
C13 H13 0.9500 .
C13 C14 1.370(6) .
C14 H14 0.9500 .
C14 C15 1.396(6) .
C15 C16 1.390(6) .
C15 C18 1.506(6) .
C16 H16 0.9500 .
C16 C17 1.389(6) .
C17 H17 0.9500 .
C18 H18A 0.9900 .
C18 H18B 0.9900 .
C19 H19 0.9500 .
C19 C20 1.367(6) .
C20 H20 0.9500 .
C20 C21 1.388(6) .
C21 C22 1.391(6) .
C21 C24 1.483(6) .
C22 H22 0.9500 .
C22 C23 1.368(6) .
C23 H23 0.9500 .
C24 C25 1.397(6) .
C24 C28 1.392(6) .
C25 H25 0.9500 .
C25 C26 1.366(6) .
C26 H26 0.9500 .
C27 H27 0.9500 .
C27 C28 1.375(6) .
C28 H28 0.9500 .
C29 C30 1.3900 .
C29 C34 1.3900 .
C29 C30A 1.315(8) .
C29 C34A 1.481(8) .
C30 H30 0.9500 .
C30 C31 1.3900 .
C31 H31 0.9500 .
C31 C32 1.3900 .
C32 N1 1.420(4) 2_655
C32 C33 1.3900 .
C32 C31A 1.331(7) .
C32 C33A 1.468(7) .
C33 H33 0.9500 .
C33 C34 1.3900 .
C34 H34 0.9500 .
C30A H30A 0.9500 .
C30A C31A 1.389(9) .
C31A H31A 0.9500 .
C33A H33A 0.9500 .
C33A C34A 1.387(9) .
C34A H34A 0.9500 .
N5 C35 1.354(5) .
N5 C39 1.349(6) .
N5 C66 1.447(5) 2_655
N6 C42 1.342(5) .
N6 C43 1.352(5) .
N6 C45 1.502(5) .
N7 C52 1.500(5) .
N7 C53 1.347(5) .
N7 C57 1.351(5) .
N8 C60 1.352(6) .
N8 C61 1.355(5) .
N8 C63 1.455(5) .
C35 H35 0.9500 .
C35 C36 1.364(6) .
C36 H36 0.9500 .
C36 C37 1.392(6) .
C37 C38 1.398(6) .
C37 C40 1.479(6) .
C38 H38 0.9500 .
C38 C39 1.366(6) .
C39 H39 0.9500 .
C40 C41 1.386(6) .
C40 C44 1.400(6) .
C41 H41 0.9500 .
C41 C42 1.368(6) .
C42 H42 0.9500 .
C43 H43 0.9500 .
C43 C44 1.366(6) .
C44 H44 0.9500 .
C45 H45A 0.9900 .
C45 H45B 0.9900 .
C45 C46 1.516(6) .
C46 C47 1.394(6) .
C46 C51 1.383(6) .
C47 H47 0.9500 .
C47 C48 1.381(6) .
C48 H48 0.9500 .
C48 C49 1.395(6) .
C49 C50 1.389(6) .
C49 C52 1.511(6) .
C50 H50 0.9500 .
C50 C51 1.377(6) .
C51 H51 0.9500 .
C52 H52A 0.9900 .
C52 H52B 0.9900 .
C53 H53 0.9500 .
C53 C54 1.371(6) .
C54 H54 0.9500 .
C54 C55 1.393(6) .
C55 C56 1.387(6) .
C55 C58 1.486(6) .
C56 H56 0.9500 .
C56 C57 1.367(6) .
C57 H57 0.9500 .
C58 C59 1.396(6) .
C58 C62 1.395(6) .
C59 H59 0.9500 .
C59 C60 1.362(6) .
C60 H60 0.9500 .
C61 H61 0.9500 .
C61 C62 1.363(6) .
C62 H62 0.9500 .
C63 C64 1.334(9) .
C63 C64A 1.352(6) .
C63 C68 1.420(10) .
C63 C68A 1.402(7) .
C64 H64 0.9500 .
C64 C65 1.378(12) .
C64A H64A 0.9500 .
C64A C65A 1.365(7) .
C65 H65 0.9500 .
C65 C66 1.366(9) .
C65A H65A 0.9500 .
C65A C66 1.344(7) .
C66 N5 1.447(5) 2_655
C66 C67 1.443(9) .
C66 C67A 1.425(10) .
C67 H67 0.9500 .
C67 C68 1.375(12) .
C67A H67A 0.9500 .
C67A C68A 1.399(12) .
C68 H68 0.9500 .
C68A H68A 0.9500 .
P1 F1 1.577(3) .
P1 F2 1.602(3) .
P1 F3 1.600(3) .
P1 F4 1.603(3) .
P1 F5 1.595(3) .
P1 F6 1.600(2) .
P2 F7 1.539(5) .
P2 F7A 1.516(5) .
P2 F8 1.633(5) .
P2 F8A 1.637(6) .
P2 F9 1.541(3) .
P2 F10 1.609(5) .
P2 F10A 1.604(5) .
P2 F11 1.547(3) .
P2 F12 1.585(5) .
P2 F12A 1.582(5) .
P3 F13 1.598(3) .
P3 F14 1.609(3) .
P3 F15 1.611(3) .
P3 F16 1.605(3) .
P3 F17 1.603(3) .
P3 F18 1.594(3) .
P4 F19 1.607(3) .
P4 F20 1.594(3) .
P4 F21 1.580(3) .
P4 F22 1.581(4) .
P4 F23 1.582(4) .
P4 F24 1.566(4) .
P5 F25 1.604(4) .
P5 F25A 1.549(6) .
P5 F26 1.548(4) .
P5 F26A 1.585(6) .
P5 F27 1.574(4) .
P5 F27A 1.597(7) .
P5 F28 1.612(3) .
P5 F29 1.592(3) .
P5 F30 1.593(4) .
P5 F30A 1.559(7) .
P6 F31 1.607(3) .
P6 F32 1.606(3) .
P6 F33 1.614(3) .
P6 F34 1.607(3) .
P6 F35 1.599(3) .
P6 F36 1.597(3) .
P7 F1A 1.641(4) .
P7 F1B 1.514(5) .
P7 F37 1.538(5) .
P7 F37A 1.635(5) .
P7 F38 1.617(6) .
P7 F38A 1.535(5) .
P7 F39 1.591(6) .
P7 F39A 1.580(5) .
P7 F40 1.557(5) .
P7 F40A 1.661(5) .
P7 F41 1.528(5) .
P7 F41A 1.642(4) .
P8 F42 1.567(4) .
P8 F42A 1.556(4) .
P8 F43 1.621(5) .
P8 F43A 1.637(4) .
P8 F44 1.649(5) .
P8 F44A 1.626(5) .
P8 F45 1.616(5) .
P8 F45A 1.563(4) .
P8 F46 1.550(5) .
P8 F46A 1.580(4) .
P8 F47 1.582(5) .
P8 F47A 1.617(5) .
N9 C69 1.201(15) .
C69 C70 1.434(17) .
C70 H70A 0.9800 .
C70 H70B 0.9800 .
C70 H70C 0.9800 .

loop_
_geom_torsion_atom_site_label_1
_geom_torsion_atom_site_label_2
_geom_torsion_atom_site_label_3
_geom_torsion_atom_site_label_4
_geom_torsion
_geom_torsion_site_symmetry_1
_geom_torsion_site_symmetry_4
N1 C1 C2 C3 0.0(7) . .
N1 C32 C33 C34 176.2(3) 2_655 .
N1 C32 C31A C30A -178.1(6) 2_655 .
N1 C32 C33A C34A 179.3(7) 2_655 .
N2 C9 C10 C6 1.2(6) . .
N2 C11 C12 C13 77.9(4) . .
N2 C11 C12 C17 -93.7(4) . .
N3 C19 C20 C21 -1.3(7) . .
N4 C27 C28 C24 0.3(6) . .
N4 C29 C30 C31 176.2(3) . .
N4 C29 C34 C33 -176.1(3) . .
N4 C29 C30A C31A 178.2(6) . .
N4 C29 C34A C33A -178.5(7) . .
C1 N1 C5 C4 2.3(6) . .
C1 C2 C3 C4 2.0(6) . .
C1 C2 C3 C6 -176.1(4) . .
C2 C3 C4 C5 -1.9(6) . .
C2 C3 C6 C7 -35.2(6) . .
C2 C3 C6 C10 147.3(4) . .
C3 C4 C5 N1 -0.2(7) . .
C3 C6 C7 C8 -174.3(4) . .
C3 C6 C10 C9 174.1(4) . .
C4 C3 C6 C7 146.8(4) . .
C4 C3 C6 C10 -30.7(6) . .
C5 N1 C1 C2 -2.2(7) . .
C6 C3 C4 C5 176.2(4) . .
C6 C7 C8 N2 -0.7(6) . .
C7 C6 C10 C9 -3.6(6) . .
C8 N2 C9 C10 1.5(6) . .
C8 N2 C11 C12 -104.5(4) . .
C9 N2 C8 C7 -1.7(6) . .
C9 N2 C11 C12 69.0(4) . .
C10 C6 C7 C8 3.3(6) . .
C11 N2 C8 C7 171.4(4) . .
C11 N2 C9 C10 -171.9(4) . .
C11 C12 C13 C14 -167.5(4) . .
C11 C12 C17 C16 167.4(4) . .
C12 C13 C14 C15 0.5(6) . .
C13 C12 C17 C16 -4.2(6) . .
C13 C14 C15 C16 -4.9(6) . .
C13 C14 C15 C18 168.7(4) . .
C14 C15 C16 C17 4.8(6) . .
C14 C15 C18 N3 -79.7(5) . .
C15 C16 C17 C12 -0.3(6) . .
C16 C15 C18 N3 93.8(4) . .
C17 C12 C13 C14 4.1(6) . .
C18 N3 C19 C20 174.3(4) . .
C18 N3 C23 C22 -173.3(4) . .
C18 C15 C16 C17 -168.8(4) . .
C19 N3 C18 C15 -74.0(5) . .
C19 N3 C23 C22 0.0(6) . .
C19 C20 C21 C22 0.8(6) . .
C19 C20 C21 C24 -179.3(4) . .
C20 C21 C22 C23 0.1(6) . .
C20 C21 C24 C25 -55.9(6) . .
C20 C21 C24 C28 124.2(4) . .
C21 C22 C23 N3 -0.5(6) . .
C21 C24 C25 C26 -179.2(4) . .
C21 C24 C28 C27 178.9(4) . .
C22 C21 C24 C25 124.0(5) . .
C22 C21 C24 C28 -55.9(6) . .
C23 N3 C18 C15 99.4(4) . .
C23 N3 C19 C20 0.9(6) . .
C24 C21 C22 C23 -179.8(4) . .
C24 C25 C26 N4 0.3(6) . .
C25 C24 C28 C27 -0.9(6) . .
C26 N4 C27 C28 0.6(6) . .
C26 N4 C29 C30 -48.4(5) . .
C26 N4 C29 C34 127.7(4) . .
C26 N4 C29 C30A -124.8(6) . .
C26 N4 C29 C34A 44.9(6) . .
C27 N4 C26 C25 -0.9(6) . .
C27 N4 C29 C30 131.9(4) . .
C27 N4 C29 C34 -51.9(5) . .
C27 N4 C29 C30A 55.6(7) . .
C27 N4 C29 C34A -134.7(5) . .
C28 C24 C25 C26 0.7(6) . .
C29 N4 C26 C25 179.4(4) . .
C29 N4 C27 C28 -179.7(4) . .
C29 C30 C31 C32 0.0 . .
C29 C30A C31A C32 -0.5(12) . .
C30 C29 C34 C33 0.0 . .
C30 C29 C30A C31A 69.7(7) . .
C30 C29 C34A C33A -60.6(8) . .
C30 C31 C32 N1 -176.3(3) . 2_655
C30 C31 C32 C33 0.0 . .
C30 C31 C32 C31A 66.6(4) . .
C30 C31 C32 C33A -62.8(3) . .
C31 C32 C33 C34 0.0 . .
C31 C32 C31A C30A -69.4(7) . .
C31 C32 C33A C34A 61.1(8) . .
C32 N1 C1 C2 177.4(9) 2_655 .
C32 N1 C5 C4 -177.3(9) 2_655 .
C32 C33 C34 C29 0.0 . .
C32 C33A C34A C29 -0.4(12) . .
C33 C32 C31A C30A 57.7(8) . .
C33 C32 C33A C34A -64.8(8) . .
C34 C29 C30 C31 0.0 . .
C34 C29 C30A C31A -57.0(8) . .
C34 C29 C34A C33A 65.4(8) . .
C30A C29 C30 C31 -67.4(4) . .
C30A C29 C34 C33 56.1(3) . .
C30A C29 C34A C33A -8.3(11) . .
C31A C32 C33 C34 -55.6(3) . .
C31A C32 C33A C34A 8.5(11) . .
C33A C32 C33 C34 67.4(3) . .
C33A C32 C31A C30A -8.4(11) . .
C34A C29 C30 C31 62.6(3) . .
C34A C29 C34 C33 -67.4(3) . .
C34A C29 C30A C31A 9.0(11) . .
N5 C35 C36 C37 0.1(6) . .
N5 C66 C67 C68 -179.7(6) 2_655 .
N5 C66 C67A C68A -179.1(6) 2_655 .
N6 C43 C44 C40 -0.4(6) . .
N6 C45 C46 C47 89.6(4) . .
N6 C45 C46 C51 -83.2(5) . .
N7 C53 C54 C55 1.4(6) . .
N8 C61 C62 C58 0.8(6) . .
N8 C63 C64 C65 179.1(6) . .
N8 C63 C64A C65A -179.1(7) . .
N8 C63 C68 C67 -178.7(6) . .
N8 C63 C68A C67A -179.9(6) . .
C35 N5 C39 C38 -2.5(6) . .
C35 C36 C37 C38 -3.0(6) . .
C35 C36 C37 C40 175.5(4) . .
C36 C37 C38 C39 3.3(6) . .
C36 C37 C40 C41 33.9(6) . .
C36 C37 C40 C44 -146.9(4) . .
C37 C38 C39 N5 -0.6(7) . .
C37 C40 C41 C42 174.4(4) . .
C37 C40 C44 C43 -174.5(4) . .
C38 C37 C40 C41 -147.6(4) . .
C38 C37 C40 C44 31.6(6) . .
C39 N5 C35 C36 2.8(6) . .
C40 C37 C38 C39 -175.3(4) . .
C40 C41 C42 N6 0.5(6) . .
C41 C40 C44 C43 4.7(6) . .
C42 N6 C43 C44 -4.0(6) . .
C42 N6 C45 C46 97.7(4) . .
C43 N6 C42 C41 4.0(6) . .
C43 N6 C45 C46 -73.7(5) . .
C44 C40 C41 C42 -4.8(6) . .
C45 N6 C42 C41 -167.1(4) . .
C45 N6 C43 C44 167.3(4) . .
C45 C46 C47 C48 -168.2(4) . .
C45 C46 C51 C50 168.1(4) . .
C46 C47 C48 C49 0.1(6) . .
C47 C46 C51 C50 -4.7(6) . .
C47 C48 C49 C50 -4.9(6) . .
C47 C48 C49 C52 167.3(4) . .
C48 C49 C50 C51 4.9(6) . .
C48 C49 C52 N7 -89.5(5) . .
C49 C50 C51 C46 -0.1(6) . .
C50 C49 C52 N7 82.5(5) . .
C51 C46 C47 C48 4.7(6) . .
C52 N7 C53 C54 176.8(4) . .
C52 N7 C57 C56 -177.8(4) . .
C52 C49 C50 C51 -167.2(4) . .
C53 N7 C52 C49 -113.7(4) . .
C53 N7 C57 C56 0.5(6) . .
C53 C54 C55 C56 -0.4(6) . .
C53 C54 C55 C58 -179.3(4) . .
C54 C55 C56 C57 -0.5(6) . .
C54 C55 C58 C59 -117.2(5) . .
C54 C55 C58 C62 64.9(6) . .
C55 C56 C57 N7 0.5(6) . .
C55 C58 C59 C60 -178.7(4) . .
C55 C58 C62 C61 178.3(4) . .
C56 C55 C58 C59 63.9(5) . .
C56 C55 C58 C62 -114.0(5) . .
C57 N7 C52 C49 64.6(5) . .
C57 N7 C53 C54 -1.5(6) . .
C58 C55 C56 C57 178.4(4) . .
C58 C59 C60 N8 0.1(7) . .
C59 C58 C62 C61 0.3(6) . .
C60 N8 C61 C62 -1.5(6) . .
C60 N8 C63 C64 -41.7(7) . .
C60 N8 C63 C64A 44.1(7) . .
C60 N8 C63 C68 127.8(6) . .
C60 N8 C63 C68A -131.4(6) . .
C61 N8 C60 C59 1.1(6) . .
C61 N8 C63 C64 138.1(5) . .
C61 N8 C63 C64A -136.1(6) . .
C61 N8 C63 C68 -52.5(6) . .
C61 N8 C63 C68A 48.4(7) . .
C62 C58 C59 C60 -0.7(6) . .
C63 N8 C60 C59 -179.1(4) . .
C63 N8 C61 C62 178.7(4) . .
C63 C64 C65 C66 -0.9(12) . .
C63 C64A C65A C66 -2.2(13) . .
C64 C63 C64A C65A -65.7(9) . .
C64 C63 C68 C67 -9.9(11) . .
C64 C63 C68A C67A 65.1(8) . .
C64 C65 C66 N5 -180.0(6) . 2_655
C64 C65 C66 C65A -65.5(8) . .
C64 C65 C66 C67 -8.5(11) . .
C64 C65 C66 C67A 67.4(9) . .
C64A C63 C64 C65 63.9(8) . .
C64A C63 C68 C67 -63.8(8) . .
C64A C63 C68A C67A 4.7(11) . .
C64A C65A C66 N5 -179.9(7) . 2_655
C64A C65A C66 C65 64.7(9) . .
C64A C65A C66 C67 -64.9(8) . .
C64A C65A C66 C67A 7.2(12) . .
C65 C66 C67 C68 8.8(11) . .
C65 C66 C67A C68A -61.9(8) . .
C65A C66 C67 C68 65.4(8) . .
C65A C66 C67A C68A -6.0(11) . .
C66 N5 C35 C36 -175.3(4) 2_655 .
C66 N5 C39 C38 175.6(4) 2_655 .
C66 C67 C68 C63 -0.1(12) . .
C66 C67A C68A C63 0.0(11) . .
C67 C66 C67A C68A 59.6(8) . .
C67A C66 C67 C68 -61.4(9) . .
C68 C63 C64 C65 10.5(11) . .
C68 C63 C64A C65A 69.8(9) . .
C68 C63 C68A C67A -61.4(8) . .
C68A C63 C64 C65 -64.2(8) . .
C68A C63 C64A C65A -3.7(11) . .
C68A C63 C68 C67 59.9(8) . .
